data_4126963
loop_
_publ_author_name
'Li, Si'
'Du, Xiang-Sha'
'Li, Bing'
'Wang, Jia-Yin'
'Li, Guo-Ping'
'Gao, Guang-Gang'
'Zang, Shuang-Quan'

_publ_section_title
;
 Atom-precise Modification of Silver(I) Thiolate Cluster by Shell Ligand
 Substitution: A New Approach to Generation of Cluster Functionality and
 Chirality.
;
_journal_name_full 'Journal of the American Chemical Society'
_journal_paper_doi 10.1021/jacs.7b12136
_journal_year 2017
_chemical_formula_moiety 'C81 H155 Ag24 N10 O26 S10, 2(N O3), 4(C2 H3 N), 2(H2 O), O'
_chemical_formula_sum 'C89 H171 Ag24 N16 O35 S10'
_chemical_formula_weight 4934.89
_chemical_name_systematic
;
 ?
;
_space_group_crystal_system monoclinic
_space_group_IT_number 4
_space_group_name_Hall 'P 2yb'
_space_group_name_H-M_alt 'P 1 21 1'
_symmetry_space_group_name_Hall 'P 2yb'
_symmetry_space_group_name_H-M 'P 1 21 1'
_atom_sites_solution_hydrogens mixed
_atom_sites_solution_primary direct
_audit_creation_date 2017-09-02
_audit_creation_method
;
Olex2 1.2
(compiled 2017.08.10 svn.r3458 for OlexSys, GUI svn.r5381)
;
_cell_angle_alpha 90
_cell_angle_beta 94.2166(8)
_cell_angle_gamma 90
_cell_formula_units_Z 2
_cell_length_a 20.56346(16)
_cell_length_b 16.62466(15)
_cell_length_c 20.64665(18)
_cell_measurement_reflns_used 18741
_cell_measurement_temperature 150.00(10)
_cell_measurement_theta_max 72.6030
_cell_measurement_theta_min 2.1800
_cell_volume 7039.17(10)
_computing_cell_refinement 'CrysAlisPro 1.171.39.7b (Rigaku OD, 2015)'
_computing_data_collection 'CrysAlisPro 1.171.39.7b (Rigaku OD, 2015)'
_computing_data_reduction 'CrysAlisPro 1.171.39.7b (Rigaku OD, 2015)'
_computing_molecular_graphics 'Olex2 (Dolomanov et al., 2009)'
_computing_publication_material 'Olex2 (Dolomanov et al., 2009)'
_computing_structure_refinement 'ShelXL (Sheldrick, 2015)'
_computing_structure_solution 'ShelXS (Sheldrick, 2008)'
_diffrn_ambient_environment N~2~
_diffrn_ambient_temperature 150.00(10)
_diffrn_detector 'CCD plate'
_diffrn_measured_fraction_theta_full 0.796
_diffrn_measured_fraction_theta_max 0.997
_diffrn_measurement_details
;
List of Runs (angles in degrees, time in seconds):

  # Type    Start    End  Width  t~exp~   \w     \q     \k     \f   Frames
--------------------------------------------------------------------------
  1  \w    -30.00  75.00   0.50    0.50    --   45.50 -19.00 150.00  210
  2  \w     85.00 122.00   0.50    1.50    --  100.10 -82.00   0.00   74
  3  \w     54.00 128.00   0.50    1.50    --  100.10 -82.00 -60.00  148
  4  \w     35.00 143.00   0.50    1.50    --  100.10 -82.00-120.00  216
  5  \w    138.00 189.00   0.50    1.50    --  100.10  61.00  90.00  102
  6  \w    110.00 184.00   0.50    1.50    --  100.10  82.00  30.00  148
  7  \w     91.00 132.00   0.50    0.50    --   45.50  82.00   0.00   82
  8  \w     80.00 160.00   0.50    1.50    --  100.10  77.00 120.00  160
  9  \w     78.00 130.00   0.50    1.50    --  100.10  61.00  90.00  104
 10  \w     88.00 185.00   0.50    1.50    --  100.10  82.00-180.00  194
 11  \w     22.00  54.00   0.50    1.50    --  100.10 -82.00   0.00   64
 12  \w    -29.00  81.00   0.50    0.50    --   45.50 -82.00 150.00  220
;
_diffrn_measurement_device 'four-circle diffractometer'
_diffrn_measurement_device_type 'XtaLAB Pro: Kappa single'
_diffrn_measurement_method '\w scans'
_diffrn_orient_matrix_type 'CrysAlisPro convention (1999,Acta A55,543-557)'
_diffrn_orient_matrix_UB_11 0.0105671000
_diffrn_orient_matrix_UB_12 0.0901244000
_diffrn_orient_matrix_UB_13 0.0146101000
_diffrn_orient_matrix_UB_21 0.0261051000
_diffrn_orient_matrix_UB_22 -0.0207765000
_diffrn_orient_matrix_UB_23 0.0698209000
_diffrn_orient_matrix_UB_31 0.0696638000
_diffrn_orient_matrix_UB_32 -0.0059630000
_diffrn_orient_matrix_UB_33 -0.0224798000
_diffrn_radiation_monochromator graphite
_diffrn_radiation_probe x-ray
_diffrn_radiation_type CuK\a
_diffrn_radiation_wavelength 1.54184
_diffrn_reflns_av_R_equivalents 0.0475
_diffrn_reflns_av_unetI/netI 0.0714
_diffrn_reflns_Laue_measured_fraction_full 0.796
_diffrn_reflns_Laue_measured_fraction_max 0.997
_diffrn_reflns_limit_h_max 22
_diffrn_reflns_limit_h_min -21
_diffrn_reflns_limit_k_max 18
_diffrn_reflns_limit_k_min -15
_diffrn_reflns_limit_l_max 19
_diffrn_reflns_limit_l_min -22
_diffrn_reflns_number 32308
_diffrn_reflns_point_group_measured_fraction_full 0.636
_diffrn_reflns_point_group_measured_fraction_max 0.799
_diffrn_reflns_theta_full 67.684
_diffrn_reflns_theta_max 58.993
_diffrn_reflns_theta_min 2.927
_diffrn_source 'fine-focus sealed X-ray tube'
_diffrn_source_type 'Enhance (Cu) X-ray Source'
_exptl_absorpt_coefficient_mu 28.072
_exptl_absorpt_correction_T_max 1.00000
_exptl_absorpt_correction_T_min 0.04555
_exptl_absorpt_correction_type multi-scan
_exptl_absorpt_process_details
;
CrysAlisPro 1.171.39.7b (Rigaku Oxford Diffraction, 2015)
Empirical absorption correction using spherical harmonics,
 implemented in SCALE3 ABSPACK scaling algorithm.
;
_exptl_crystal_colour colourless
_exptl_crystal_density_diffrn 2.328
_exptl_crystal_description block
_exptl_crystal_F_000 4770
_exptl_crystal_size_max 0.2
_exptl_crystal_size_mid 0.1
_exptl_crystal_size_min 0.1
_refine_diff_density_max 1.764
_refine_diff_density_min -1.186
_refine_diff_density_rms 0.162
_refine_ls_abs_structure_details
;
 Flack x determined using 4508 quotients [(I+)-(I-)]/[(I+)+(I-)]
 (Parsons and Flack (2004), Acta Cryst. A60, s61).
;
_refine_ls_abs_structure_Flack 0.030(11)
_refine_ls_extinction_method none
_refine_ls_goodness_of_fit_ref 1.073
_refine_ls_hydrogen_treatment constr
_refine_ls_matrix_type full
_refine_ls_number_parameters 1677
_refine_ls_number_reflns 16190
_refine_ls_number_restraints 284
_refine_ls_restrained_S_all 1.073
_refine_ls_R_factor_all 0.0477
_refine_ls_R_factor_gt 0.0427
_refine_ls_shift/su_max 0.001
_refine_ls_shift/su_mean 0.000
_refine_ls_structure_factor_coef Fsqd
_refine_ls_weighting_details
;
 w=1/[\s^2^(Fo^2^)+(0.0550P)^2^]
 where P=(Fo^2^+2Fc^2^)/3
;
_refine_ls_weighting_scheme calc
_refine_ls_wR_factor_gt 0.1141
_refine_ls_wR_factor_ref 0.1169
_reflns_Friedel_coverage 0.540
_reflns_Friedel_fraction_full 0.464
_reflns_Friedel_fraction_max 0.584
_reflns_number_gt 14345
_reflns_number_total 16190
_reflns_threshold_expression 'I > 2\s(I)'
_cod_data_source_file ja7b12136_si_011.cif
_cod_data_source_block hy
_cod_original_cell_volume 7039.17(11)
_cod_database_code 4126963
_shelxl_version_number 2013-2
_shelx_space_group_comment
;
The symmetry employed for this shelxl refinement is uniquely defined
by the following loop, which should always be used as a source of
symmetry information in preference to the above space-group names.
They are only intended as comments.
;
_reflns_odcompleteness_completeness 99.30
_reflns_odcompleteness_iscentric 1
_reflns_odcompleteness_theta 66.97
_olex2_refinement_description
;
1. Fixed Uiso
 At 1.2 times of:
  All C(H) groups, All C(H,H) groups, All N(H) groups
 At 1.5 times of:
  All C(H,H,H) groups, All O(H,H) groups
2. Restrained distances
 C61a-C60a
 2.4 with sigma of 0.01
 C60a-C59a
 2.4 with sigma of 0.01
 O30a-N1
 1.22 with sigma of 0.01
 O30a-N1 \\sim O30b-N1 \\sim O31a-N1 \\sim O31b-N1 \\sim O29a-N1 \\sim O29b-N1
 with sigma of 0.01
 C61b-C58 \\sim C58-C60a \\sim C58-C60b \\sim C58-C59a \\sim C58-C59b \\sim
C61a-C58
 with sigma of 0.01
 O26-N3 \\sim O28-N3
 with sigma of 0.01
 N3-O26 \\sim N3-O27 \\sim N3-O28
 with sigma of 0.01
3. Rigid bond restraints
 C17, C18
 with sigma for 1-2 distances of 0.01 and sigma for 1-3 distances of 0.01
4. Uiso/Uaniso restraints and constraints
C59b \\sim C61a \\sim C61b \\sim C60a \\sim C60b \\sim C59a: within 2A with
sigma of 0.01 and sigma for terminal atoms of 0.02
O26 \\sim O28: within 2A with sigma of 0.01 and sigma for terminal atoms of 0.02
O27 \\sim O26 \\sim O28 \\sim N3: within 2A with sigma of 0.01 and sigma for
terminal atoms of 0.02
O31a \\sim O31b \\sim O29a \\sim O29b \\sim O30a \\sim O30b: within 2A with
sigma of 0.01 and sigma for terminal atoms of 0.02
C12 \\sim C13 \\sim C14: within 2A with sigma of 0.01 and sigma for terminal
atoms of 0.02
C45 \\sim C44 \\sim C43 \\sim C42: within 2A with sigma of 0.01 and sigma for
terminal atoms of 0.02
Uanis(O30b) \\sim Ueq, Uanis(O29a) \\sim Ueq, Uanis(O30a) \\sim Ueq: with sigma
of 0.01 and sigma for terminal atoms of 0.02
Uanis(N1) \\sim Ueq: with sigma of 0.01 and sigma for terminal atoms of 0.02
Uanis(O29b) \\sim Ueq: with sigma of 0.01 and sigma for terminal atoms of 0.02
Uanis(C56) \\sim Ueq, Uanis(C57) \\sim Ueq, Uanis(O2) \\sim Ueq: with sigma of
0.01 and sigma for terminal atoms of 0.02
Uanis(C72) \\sim Ueq, Uanis(C71) \\sim Ueq, Uanis(C41) \\sim Ueq, Uanis(N11)
\\sim Ueq, Uanis(C34) \\sim Ueq, Uanis(C36) \\sim Ueq: with sigma of 0.01 and
sigma for terminal atoms of 0.02
Uanis(O28) \\sim Ueq, Uanis(O26) \\sim Ueq, Uanis(N3) \\sim Ueq: with sigma of
0.01 and sigma for terminal atoms of 0.02
Uanis(O27) \\sim Ueq, Uanis(C35) \\sim Ueq: with sigma of 0.01 and sigma for
terminal atoms of 0.02
Uanis(O28) \\sim Ueq: with sigma of 0.005 and sigma for terminal atoms of 0.01
5. Others
 Sof(Ag1a)=1-FVAR(1)
 Sof(Ag20)=FVAR(1)
 Sof(O31b)=Sof(O29b)=Sof(O30b)=1-FVAR(2)
 Sof(O30a)=Sof(O31a)=Sof(O29a)=FVAR(2)
 Sof(C59b)=Sof(H59d)=Sof(H59e)=Sof(H59f)=Sof(C61b)=Sof(H61d)=Sof(H61e)=
 Sof(H61f)=Sof(C60b)=Sof(H60d)=Sof(H60e)=Sof(H60f)=1-FVAR(3)
 Sof(C60a)=Sof(H60a)=Sof(H60b)=Sof(H60c)=Sof(C59a)=Sof(H59a)=Sof(H59b)=
 Sof(H59c)=Sof(C61a)=Sof(H61a)=Sof(H61b)=Sof(H61c)=FVAR(3)
6.a Free rotating group:
 O33(H33a,H33b), O34(H34c,H34d)
6.b Rotating group:
 O32(H32a,H32b)
6.c Ternary CH refined with riding coordinates:
 C18(H18), N16(H16), N8(H8), C23(H23), N6(H6), N7(H7), N5(H5), C8(H8a), N9(H9),
  C28(H28), C33(H33), C38(H38), C13(H13), N10(H10), N11(H11), C3(H3)
6.d Secondary CH2 refined with riding coordinates:
 C9(H9a,H9b), C15(H15a,H15b), C5(H5a,H5b), C21(H21a,H21b), C31(H31a,H31b),
 C29(H29a,H29b), C14(H14a,H14b), C30(H30a,H30b), C40(H40a,H40b), C16(H16a,H16b),
  C19(H19a,H19b), C11(H11a,H11b), C39(H39a,H39b), C6(H6a,H6b), C4(H4a,H4b),
 C20(H20a,H20b), C10(H10a,H10b), C26(H26a,H26b), C24(H24a,H24b), C25(H25a,H25b),
  C34(H34a,H34b), C36(H36a,H36b), C35(H35a,H35b)
6.e Aromatic/amide H refined with riding coordinates:
 C41(H41)
6.f Idealised Me refined as rotating group:
 C69(H69a,H69b,H69c), C76(H76a,H76b,H76c), C67(H67a,H67b,H67c), C49(H49a,H49b,
 H49c), C68(H68a,H68b,H68c), C47(H47a,H47b,H47c), C55(H55a,H55b,H55c), C79(H79a,
 H79b,H79c), C81(H81a,H81b,H81c), C65(H65a,H65b,H65c), C51(H51a,H51b,H51c),
 C80(H80a,H80b,H80c), C53(H53a,H53b,H53c), C73(H73a,H73b,H73c), C71(H71a,H71b,
 H71c), C75(H75a,H75b,H75c), C63(H63a,H63b,H63c), C48(H48a,H48b,H48c), C45(H45a,
 H45b,H45c), C43(H43a,H43b,H43c), C77(H77a,H77b,H77c), C64(H64a,H64b,H64c),
 C44(H44a,H44b,H44c), C85(H85a,H85b,H85c), C89(H89a,H89b,H89c), C52(H52a,H52b,
 H52c), C72(H72a,H72b,H72c), C87(H87a,H87b,H87c), C83(H83a,H83b,H83c), C56(H56a,
 H56b,H56c), C60a(H60a,H60b,H60c), C57(H57a,H57b,H57c), C59a(H59a,H59b,H59c),
 C61a(H61a,H61b,H61c), C59b(H59d,H59e,H59f), C61b(H61d,H61e,H61f), C60b(H60d,
 H60e,H60f)
;
_olex2_submission_special_instructions 'No special instructions were received'
_oxdiff_exptl_absorpt_empirical_details
;
Empirical correction (ABSPACK) includes:
- Absorption correction using spherical harmonics
- Frame scaling
- Detector area scaling
;
_oxdiff_exptl_absorpt_empirical_full_max 11.566
_oxdiff_exptl_absorpt_empirical_full_min 0.461

loop_
_space_group_symop_operation_xyz
'x, y, z'
'-x, y+1/2, -z'

loop_
_atom_site_label
_atom_site_type_symbol
_atom_site_fract_x
_atom_site_fract_y
_atom_site_fract_z
_atom_site_U_iso_or_equiv
_atom_site_adp_type
_atom_site_occupancy
_atom_site_site_symmetry_order
_atom_site_calc_flag
_atom_site_refinement_flags_posn
_atom_site_refinement_flags_adp
_atom_site_refinement_flags_occupancy
_atom_site_disorder_assembly
_atom_site_disorder_group
Ag3 Ag 0.87065(6) 0.41365(7) 0.33309(6) 0.0317(3) Uani 1 1 d . . . . .
Ag5 Ag 0.62502(5) 0.51848(8) 0.34042(5) 0.0266(2) Uani 1 1 d . . . . .
Ag16 Ag 0.88329(5) 0.52032(8) 0.16965(5) 0.0280(2) Uani 1 1 d . . . . .
Ag2 Ag 0.87224(5) 0.62296(7) 0.33328(6) 0.0270(3) Uani 1 1 d . . . . .
Ag19 Ag 0.64114(6) 0.62318(7) 0.17588(6) 0.0295(3) Uani 1 1 d . . . . .
Ag18 Ag 0.64530(7) 0.41006(8) 0.17677(7) 0.0367(3) Uani 1 1 d . . . . .
Ag8 Ag 0.75542(6) 0.19259(9) 0.25713(7) 0.0388(3) Uani 1 1 d . . . . .
Ag10 Ag 0.51528(5) 0.42818(7) 0.26241(6) 0.0281(3) Uani 1 1 d . . . . .
Ag14 Ag 0.90221(6) 0.76289(7) 0.24782(6) 0.0257(3) Uani 1 1 d . . . . .
Ag4 Ag 0.72632(6) 0.34876(8) 0.34077(7) 0.0347(3) Uani 1 1 d . . . . .
Ag12 Ag 0.60781(6) 0.76154(7) 0.25599(6) 0.0256(3) Uani 1 1 d . . . . .
Ag1 Ag 0.72402(6) 0.69051(9) 0.34526(6) 0.0336(3) Uani 1 1 d . . . . .
Ag9 Ag 0.59800(6) 0.27338(7) 0.25380(6) 0.0311(3) Uani 1 1 d . . . . .
Ag7 Ag 0.91545(6) 0.27701(7) 0.25342(6) 0.0324(3) Uani 1 1 d . . . . .
Ag13 Ag 0.75416(6) 0.83445(8) 0.25279(6) 0.0308(3) Uani 1 1 d . . . . .
Ag11 Ag 0.52268(5) 0.60871(7) 0.25562(6) 0.0275(3) Uani 1 1 d . . . . .
Ag6 Ag 0.99857(6) 0.43260(7) 0.24371(6) 0.0271(3) Uani 1 1 d . . . . .
Ag15 Ag 0.98592(5) 0.61534(7) 0.24900(6) 0.0249(3) Uani 1 1 d . . . . .
Ag17 Ag 0.78816(7) 0.34433(10) 0.16746(8) 0.0468(4) Uani 1 1 d . . . . .
Ag20 Ag 0.7833(3) 0.6889(7) 0.1619(5) 0.0361(19) Uani 0.60(3) 1 d . . P A 1
S2 S 0.68410(19) 0.7643(2) 0.16877(19) 0.0247(8) Uani 1 1 d . . . . .
S5 S 0.90122(18) 0.3778(2) 0.16251(18) 0.0220(8) Uani 1 1 d . . . . .
S3 S 0.56314(17) 0.5139(3) 0.17022(16) 0.0266(7) Uani 1 1 d . . . . .
S1 S 0.89654(19) 0.6638(2) 0.15816(18) 0.0233(8) Uani 1 1 d . . . . .
Ag29 Ag 0.47222(6) 0.08770(7) 0.24634(6) 0.0322(3) Uani 1 1 d . . . . .
S6 S 0.60855(18) 0.6621(2) 0.34676(18) 0.0211(8) Uani 1 1 d . . . . .
S7 S 0.82665(17) 0.7630(2) 0.33517(18) 0.0215(8) Uani 1 1 d . . . . .
Ag33 Ag 1.04001(6) 0.09069(8) 0.25317(6) 0.0365(3) Uani 1 1 d . . . . .
S8 S 0.95674(16) 0.5173(3) 0.33650(15) 0.0235(7) Uani 1 1 d . . . . .
S10 S 0.60920(18) 0.3734(2) 0.34454(19) 0.0226(8) Uani 1 1 d . . . . .
Ag36 Ag 0.33548(7) 0.70279(11) 0.26852(8) 0.0569(5) Uani 1 1 d . . . . .
Ag28 Ag 1.16925(6) 0.72057(9) 0.22378(6) 0.0392(3) Uani 1 1 d . . . . .
S9 S 0.82841(18) 0.2763(2) 0.33505(19) 0.0226(8) Uani 1 1 d . . . . .
C70 C 1.0113(8) 0.5186(13) 0.4129(7) 0.039(4) Uani 1 1 d . . . . .
S4 S 0.68677(18) 0.2730(2) 0.17391(19) 0.0248(8) Uani 1 1 d . . . . .
C78 C 0.5751(8) 0.3324(9) 0.4197(8) 0.028(4) Uani 1 1 d . . . . .
O3 O 0.8170(6) 0.5129(12) 0.2654(7) 0.074(5) Uani 1 1 d . . . . .
C1 C 0.7561(6) 0.5259(12) 0.2581(6) 0.024(3) Uani 1 1 d . . . . .
O9 O 0.4970(6) 0.2374(7) 0.2057(6) 0.038(3) Uani 1 1 d . . . . .
O4 O 0.5189(5) 0.8428(7) 0.2453(6) 0.032(3) Uani 1 1 d . . . . .
O14 O 1.0175(5) 0.2406(7) 0.3003(6) 0.038(3) Uani 1 1 d . . . . .
O19 O 0.9877(5) 0.8452(6) 0.2569(6) 0.029(2) Uani 1 1 d . . . . .
O15 O 1.0804(5) 0.3421(7) 0.2722(5) 0.032(3) Uani 1 1 d . . . . .
C37 C 0.4735(8) 0.7996(10) 0.2213(7) 0.026(4) Uani 1 1 d . . . . .
C2 C 1.0387(8) 0.8061(11) 0.2798(7) 0.029(4) Uani 1 1 d . . . . .
O8 O 0.4323(5) 0.3389(7) 0.2292(5) 0.031(2) Uani 1 1 d . . . . .
C74 C 0.8582(8) 0.2188(10) 0.4098(8) 0.029(4) Uani 1 1 d . . . . .
C66 C 0.8587(8) 0.8276(10) 0.4060(8) 0.026(4) Uani 1 1 d . . . . .
O11 O 0.6900(5) 0.0902(7) 0.2994(6) 0.036(3) Uani 1 1 d . . . . .
O6 O 0.4251(5) 0.6025(8) 0.2974(6) 0.040(3) Uani 1 1 d . . . . .
C46 C 0.6533(8) 0.8284(10) 0.0985(8) 0.029(4) Uani 1 1 d . . . . .
O2 O 0.7415(6) 0.6035(10) 0.2505(6) 0.055(4) Uani 1 1 d . U . . .
C58 C 0.9322(6) 0.3403(8) 0.0845(7) 0.027(4) Uani 1 1 d D . . . .
C69 C 0.9126(9) 0.7789(12) 0.4415(10) 0.042(5) Uani 1 1 d . . . . .
H69A H 0.8947 0.7279 0.4562 0.062 Uiso 1 1 calc GR . . . .
H69B H 0.9310 0.8093 0.4792 0.062 Uiso 1 1 calc GR . . . .
H69C H 0.9468 0.7679 0.4122 0.062 Uiso 1 1 calc GR . . . .
C76 C 0.9149(10) 0.2626(13) 0.4413(10) 0.047(5) Uani 1 1 d . . . . .
H76A H 0.9497 0.2653 0.4113 0.071 Uiso 1 1 calc GR . . . .
H76B H 0.9309 0.2343 0.4809 0.071 Uiso 1 1 calc GR . . . .
H76C H 0.9016 0.3172 0.4523 0.071 Uiso 1 1 calc GR . . . .
O7 O 0.4357(6) 0.4751(8) 0.3313(7) 0.045(3) Uani 1 1 d . . . . .
C67 C 0.8819(9) 0.9055(11) 0.3809(9) 0.039(4) Uani 1 1 d . . . . .
H67A H 0.9207 0.8964 0.3571 0.059 Uiso 1 1 calc GR . . . .
H67B H 0.8927 0.9421 0.4173 0.059 Uiso 1 1 calc GR . . . .
H67C H 0.8475 0.9295 0.3517 0.059 Uiso 1 1 calc GR . . . .
C49 C 0.5929(9) 0.7847(13) 0.0668(9) 0.043(5) Uani 1 1 d . . . . .
H49A H 0.6022 0.7271 0.0637 0.065 Uiso 1 1 calc GR . . . .
H49B H 0.5822 0.8066 0.0233 0.065 Uiso 1 1 calc GR . . . .
H49C H 0.5559 0.7927 0.0934 0.065 Uiso 1 1 calc GR . . . .
C42 C 0.9343(7) 0.6952(11) 0.0825(8) 0.028(3) Uani 1 1 d . U . . .
O16 O 1.0773(7) 0.4820(8) 0.1751(7) 0.051(4) Uani 1 1 d . . . . .
C54 C 0.6606(9) 0.2145(11) 0.0987(8) 0.035(4) Uani 1 1 d . . . . .
C68 C 0.8024(8) 0.8387(13) 0.4487(8) 0.039(4) Uani 1 1 d . . . . .
H68A H 0.7703 0.8755 0.4273 0.058 Uiso 1 1 calc GR . . . .
H68B H 0.8187 0.8613 0.4906 0.058 Uiso 1 1 calc GR . . . .
H68C H 0.7818 0.7866 0.4556 0.058 Uiso 1 1 calc GR . . . .
O10 O 0.5895(6) 0.1433(7) 0.2972(7) 0.044(3) Uani 1 1 d . . . . .
C47 C 0.7061(8) 0.8344(12) 0.0529(8) 0.039(4) Uani 1 1 d . . . . .
H47A H 0.7454 0.8568 0.0759 0.059 Uiso 1 1 calc GR . . . .
H47B H 0.6919 0.8696 0.0165 0.059 Uiso 1 1 calc GR . . . .
H47C H 0.7158 0.7808 0.0364 0.059 Uiso 1 1 calc GR . . . .
O17 O 1.0852(5) 0.6080(8) 0.2078(7) 0.045(3) Uani 1 1 d . . . . .
O5 O 0.4759(7) 0.7299(8) 0.2060(8) 0.062(4) Uani 1 1 d . . . . .
O18 O 1.0409(7) 0.7357(7) 0.2916(7) 0.050(4) Uani 1 1 d . . . . .
C32 C 0.4035(8) 0.5376(10) 0.3227(7) 0.029(4) Uani 1 1 d . . . . .
C18 C 0.9118(7) 0.0032(10) 0.2029(8) 0.032(4) Uani 1 1 d . U . . .
H18 H 0.9039 -0.0288 0.2426 0.038 Uiso 1 1 calc R . . . .
C55 C 0.5982(12) 0.2540(15) 0.0688(11) 0.064(7) Uani 1 1 d . . . . .
H55A H 0.5656 0.2556 0.1011 0.096 Uiso 1 1 calc GR . . . .
H55B H 0.5812 0.2229 0.0310 0.096 Uiso 1 1 calc GR . . . .
H55C H 0.6079 0.3090 0.0553 0.096 Uiso 1 1 calc GR . . . .
O1 O 0.7139(7) 0.4756(8) 0.2719(6) 0.054(4) Uani 1 1 d . . . . .
C79 C 0.5541(12) 0.4047(13) 0.4586(9) 0.054(6) Uani 1 1 d . . . . .
H79A H 0.5872 0.4470 0.4577 0.081 Uiso 1 1 calc GR . . . .
H79B H 0.5494 0.3884 0.5036 0.081 Uiso 1 1 calc GR . . . .
H79C H 0.5123 0.4250 0.4394 0.081 Uiso 1 1 calc GR . . . .
C81 C 0.5155(9) 0.2830(13) 0.3975(9) 0.045(5) Uani 1 1 d . . . . .
H81A H 0.4831 0.3178 0.3743 0.068 Uiso 1 1 calc GR . . . .
H81B H 0.4967 0.2592 0.4353 0.068 Uiso 1 1 calc GR . . . .
H81C H 0.5282 0.2401 0.3684 0.068 Uiso 1 1 calc GR . . . .
C27 C 0.4430(8) 0.2693(9) 0.2085(7) 0.024(4) Uani 1 1 d . . . . .
C65 C 0.5469(10) 0.6234(11) 0.4556(10) 0.045(5) Uani 1 1 d . . . . .
H65A H 0.5190 0.5899 0.4260 0.068 Uiso 1 1 calc GR . . . .
H65B H 0.5222 0.6410 0.4919 0.068 Uiso 1 1 calc GR . . . .
H65C H 0.5849 0.5922 0.4724 0.068 Uiso 1 1 calc GR . . . .
C51 C 0.4782(10) 0.5913(13) 0.0851(10) 0.054(5) Uani 1 1 d . . . . .
H51A H 0.4391 0.5884 0.1095 0.081 Uiso 1 1 calc GR . . . .
H51B H 0.4654 0.6028 0.0394 0.081 Uiso 1 1 calc GR . . . .
H51C H 0.5068 0.6342 0.1031 0.081 Uiso 1 1 calc GR . . . .
O12 O 0.8226(6) 0.0915(7) 0.2134(6) 0.043(3) Uani 1 1 d . . . . .
C50 C 0.5134(7) 0.5130(12) 0.0902(7) 0.034(4) Uani 1 1 d . . . . .
N16 N 1.1941(6) 0.6389(9) 0.1458(7) 0.035(3) Uani 1 1 d . . . . .
H16 H 1.2427 0.6363 0.1465 0.042 Uiso 1 1 calc R . . . .
C80 C 0.6243(11) 0.2793(14) 0.4536(10) 0.054(6) Uani 1 1 d . . . . .
H80A H 0.6421 0.2426 0.4222 0.082 Uiso 1 1 calc GR . . . .
H80B H 0.6038 0.2480 0.4868 0.082 Uiso 1 1 calc GR . . . .
H80C H 0.6596 0.3120 0.4742 0.082 Uiso 1 1 calc GR . . . .
C53 C 0.4685(9) 0.4414(11) 0.0930(9) 0.040(4) Uani 1 1 d . . . . .
H53A H 0.4945 0.3921 0.0981 0.061 Uiso 1 1 calc GR . . . .
H53B H 0.4404 0.4384 0.0526 0.061 Uiso 1 1 calc GR . . . .
H53C H 0.4415 0.4473 0.1299 0.061 Uiso 1 1 calc GR . . . .
C73 C 1.0538(11) 0.4474(11) 0.4135(9) 0.046(5) Uani 1 1 d . . . . .
H73A H 1.0275 0.3997 0.4019 0.069 Uiso 1 1 calc GR . . . .
H73B H 1.0754 0.4403 0.4571 0.069 Uiso 1 1 calc GR . . . .
H73C H 1.0867 0.4547 0.3821 0.069 Uiso 1 1 calc GR . . . .
C71 C 1.0510(14) 0.5988(16) 0.4120(14) 0.091(9) Uani 1 1 d . U . . .
H71A H 1.0796 0.5975 0.3761 0.136 Uiso 1 1 calc GR . . . .
H71B H 1.0775 0.6048 0.4532 0.136 Uiso 1 1 calc GR . . . .
H71C H 1.0209 0.6443 0.4062 0.136 Uiso 1 1 calc GR . . . .
N8 N 0.5293(6) -0.0014(7) 0.3043(6) 0.031(3) Uani 1 1 d . . . . .
H8 H 0.5147 -0.0554 0.2876 0.037 Uiso 1 1 calc R . . . .
C75 C 0.8030(10) 0.2124(16) 0.4549(10) 0.061(6) Uani 1 1 d . . . . .
H75A H 0.7850 0.2660 0.4620 0.091 Uiso 1 1 calc GR . . . .
H75B H 0.8198 0.1897 0.4967 0.091 Uiso 1 1 calc GR . . . .
H75C H 0.7687 0.1774 0.4352 0.091 Uiso 1 1 calc GR . . . .
C12 C 1.0703(7) 0.2709(10) 0.2935(7) 0.025(3) Uani 1 1 d . U . . .
C23 C 0.6000(8) 0.0006(9) 0.3022(8) 0.032(4) Uani 1 1 d . . . . .
H23 H 0.6124 -0.0307 0.2637 0.039 Uiso 1 1 calc R . . . .
C7 C 1.1046(8) 0.5470(10) 0.1795(8) 0.028(4) Uani 1 1 d . . . . .
N6 N 1.1236(7) 0.1361(8) 0.3151(7) 0.037(3) Uani 1 1 d . . . . .
H6 H 1.1629 0.1131 0.2959 0.044 Uiso 1 1 calc R . . . .
C63 C 0.5119(8) 0.7498(12) 0.3983(9) 0.037(4) Uani 1 1 d . . . . .
H63A H 0.5273 0.7941 0.3720 0.055 Uiso 1 1 calc GR . . . .
H63B H 0.4927 0.7717 0.4366 0.055 Uiso 1 1 calc GR . . . .
H63C H 0.4790 0.7186 0.3724 0.055 Uiso 1 1 calc GR . . . .
C48 C 0.6321(11) 0.9070(12) 0.1243(10) 0.050(5) Uani 1 1 d . . . . .
H48A H 0.5942 0.8987 0.1496 0.075 Uiso 1 1 calc GR . . . .
H48B H 0.6204 0.9436 0.0881 0.075 Uiso 1 1 calc GR . . . .
H48C H 0.6678 0.9304 0.1523 0.075 Uiso 1 1 calc GR . . . .
C45 C 0.9563(10) 0.6219(12) 0.0492(9) 0.048(5) Uani 1 1 d . U . . .
H45A H 0.9939 0.5986 0.0744 0.072 Uiso 1 1 calc GR . . . .
H45B H 0.9687 0.6362 0.0057 0.072 Uiso 1 1 calc GR . . . .
H45C H 0.9207 0.5825 0.0455 0.072 Uiso 1 1 calc GR . . . .
C17 C 0.8842(8) 0.0886(10) 0.2100(8) 0.030(4) Uani 1 1 d . U . . .
C43 C 0.9931(8) 0.7516(11) 0.1050(9) 0.034(4) Uani 1 1 d . U . . .
H43A H 0.9771 0.7971 0.1294 0.050 Uiso 1 1 calc GR . . . .
H43B H 1.0138 0.7715 0.0668 0.050 Uiso 1 1 calc GR . . . .
H43C H 1.0251 0.7212 0.1327 0.050 Uiso 1 1 calc GR . . . .
C9 C 1.1619(10) 0.5230(15) 0.0773(8) 0.056(5) Uani 1 1 d . . . . .
H9A H 1.1187 0.4977 0.0674 0.067 Uiso 1 1 calc R . . . .
H9B H 1.1962 0.4830 0.0699 0.067 Uiso 1 1 calc R . . . .
C62 C 0.5691(7) 0.6955(10) 0.4198(7) 0.022(3) Uani 1 1 d . . . . .
O13 O 0.9200(6) 0.1457(7) 0.2134(7) 0.042(3) Uani 1 1 d . . . . .
C77 C 0.8765(13) 0.1339(13) 0.3868(12) 0.067(7) Uani 1 1 d . . . . .
H77A H 0.8403 0.1118 0.3588 0.100 Uiso 1 1 calc GR . . . .
H77B H 0.8851 0.0988 0.4246 0.100 Uiso 1 1 calc GR . . . .
H77C H 0.9156 0.1372 0.3625 0.100 Uiso 1 1 calc GR . . . .
N7 N 0.9811(7) 0.0049(9) 0.1944(7) 0.042(4) Uani 1 1 d . . . . .
H7 H 0.9979 -0.0495 0.2077 0.050 Uiso 1 1 calc R . . . .
C22 C 0.6294(7) 0.0851(10) 0.2996(7) 0.025(3) Uani 1 1 d . . . . .
N5 N 1.1610(8) 0.8146(11) 0.2967(8) 0.052(4) Uani 1 1 d . . . . .
H5 H 1.1909 0.8571 0.2817 0.062 Uiso 1 1 calc R . . . .
C64 C 0.6200(9) 0.7432(11) 0.4640(8) 0.034(4) Uani 1 1 d . . . . .
H64A H 0.6589 0.7100 0.4733 0.051 Uiso 1 1 calc GR . . . .
H64B H 0.6012 0.7572 0.5047 0.051 Uiso 1 1 calc GR . . . .
H64C H 0.6321 0.7924 0.4417 0.051 Uiso 1 1 calc GR . . . .
C44 C 0.8832(8) 0.7422(11) 0.0403(8) 0.033(4) Uani 1 1 d . U . . .
H44A H 0.8472 0.7063 0.0260 0.050 Uiso 1 1 calc GR . . . .
H44B H 0.9032 0.7639 0.0024 0.050 Uiso 1 1 calc GR . . . .
H44C H 0.8666 0.7865 0.0657 0.050 Uiso 1 1 calc GR . . . .
C8 C 1.1685(8) 0.5530(11) 0.1475(10) 0.042(5) Uani 1 1 d . . . . .
H8A H 1.2017 0.5192 0.1726 0.051 Uiso 1 1 calc R . . . .
N9 N 0.3902(7) 0.1347(8) 0.1830(6) 0.032(3) Uani 1 1 d . . . . .
H9 H 0.3505 0.1135 0.2025 0.038 Uiso 1 1 calc R . . . .
C15 C 1.1773(11) 0.1698(12) 0.4176(9) 0.050(5) Uani 1 1 d . . . . .
H15A H 1.1738 0.1700 0.4651 0.060 Uiso 1 1 calc R . . . .
H15B H 1.2228 0.1569 0.4084 0.060 Uiso 1 1 calc R . . . .
C5 C 1.1630(13) 0.8721(15) 0.4007(11) 0.067(7) Uani 1 1 d . . . . .
H5A H 1.1922 0.9190 0.3975 0.081 Uiso 1 1 calc R . . . .
H5B H 1.1604 0.8580 0.4470 0.081 Uiso 1 1 calc R . . . .
C28 C 0.3820(8) 0.2252(11) 0.1845(8) 0.030(4) Uani 1 1 d . . . . .
H28 H 0.3458 0.2394 0.2121 0.036 Uiso 1 1 calc R . . . .
C21 C 0.9877(9) 0.0104(14) 0.1245(9) 0.052(5) Uani 1 1 d . . . . .
H21A H 1.0268 -0.0194 0.1127 0.062 Uiso 1 1 calc R . . . .
H21B H 0.9921 0.0673 0.1113 0.062 Uiso 1 1 calc R . . . .
C31 C 0.3818(12) 0.1098(11) 0.1143(9) 0.056(6) Uani 1 1 d . . . . .
H31A H 0.3633 0.0549 0.1104 0.068 Uiso 1 1 calc R . . . .
H31B H 0.4242 0.1106 0.0943 0.068 Uiso 1 1 calc R . . . .
C29 C 0.3627(10) 0.2485(10) 0.1129(8) 0.041(4) Uani 1 1 d . . . . .
H29A H 0.3287 0.2909 0.1104 0.049 Uiso 1 1 calc R . . . .
H29B H 0.4009 0.2678 0.0910 0.049 Uiso 1 1 calc R . . . .
C14 C 1.1560(8) 0.2482(11) 0.3879(9) 0.037(4) Uani 1 1 d . U . . .
H14A H 1.1923 0.2874 0.3901 0.045 Uiso 1 1 calc R . . . .
H14B H 1.1192 0.2711 0.4102 0.045 Uiso 1 1 calc R . . . .
C33 C 0.3359(8) 0.5403(11) 0.3452(9) 0.039(4) Uani 1 1 d . . . . .
H33 H 0.3075 0.5036 0.3172 0.047 Uiso 1 1 calc R . . . .
C38 C 0.4079(8) 0.8448(13) 0.2053(9) 0.040(5) Uani 1 1 d . . . . .
H38 H 0.4007 0.8850 0.2401 0.048 Uiso 1 1 calc R . . . .
C30 C 0.3362(10) 0.1694(12) 0.0826(10) 0.048(5) Uani 1 1 d . . . . .
H30A H 0.2908 0.1594 0.0931 0.058 Uiso 1 1 calc R . . . .
H30B H 0.3384 0.1694 0.0348 0.058 Uiso 1 1 calc R . . . .
C13 C 1.1339(7) 0.2258(11) 0.3145(8) 0.031(3) Uani 1 1 d . U . . .
H13 H 1.1689 0.2402 0.2855 0.038 Uiso 1 1 calc R . . . .
N10 N 0.3057(8) 0.6227(14) 0.3433(9) 0.075(7) Uani 1 1 d . . . . .
H10 H 0.2574 0.6159 0.3369 0.090 Uiso 1 1 calc R . . . .
C40 C 0.3459(14) 0.8726(16) 0.1032(13) 0.081(9) Uani 1 1 d . . . . .
H40A H 0.3208 0.9231 0.0973 0.097 Uiso 1 1 calc R . . . .
H40B H 0.3512 0.8487 0.0599 0.097 Uiso 1 1 calc R . . . .
C16 C 1.1301(11) 0.1116(11) 0.3844(9) 0.052(5) Uani 1 1 d . . . . .
H16A H 1.1468 0.0559 0.3889 0.062 Uiso 1 1 calc R . . . .
H16B H 1.0873 0.1145 0.4035 0.062 Uiso 1 1 calc R . . . .
C19 C 0.8806(10) -0.0406(13) 0.1421(10) 0.053(5) Uani 1 1 d . . . . .
H19A H 0.8760 -0.0989 0.1503 0.063 Uiso 1 1 calc R . . . .
H19B H 0.8372 -0.0178 0.1286 0.063 Uiso 1 1 calc R . . . .
N11 N 0.3517(9) 0.7906(14) 0.1967(10) 0.076(6) Uani 1 1 d . U . . .
H11 H 0.3755 0.7518 0.1699 0.091 Uiso 1 1 calc R . . . .
C11 C 1.1691(9) 0.6685(12) 0.0805(9) 0.040(4) Uani 1 1 d . . . . .
H11A H 1.1975 0.7119 0.0657 0.049 Uiso 1 1 calc R . . . .
H11B H 1.1243 0.6899 0.0821 0.049 Uiso 1 1 calc R . . . .
C41 C 0.3117(14) 0.8143(18) 0.1456(13) 0.079(7) Uani 1 1 d . U . . .
H41 H 0.2678 0.7969 0.1374 0.095 Uiso 1 1 calc R . . . .
C39 C 0.4123(9) 0.8884(14) 0.1391(12) 0.061(6) Uani 1 1 d . . . . .
H39A H 0.4198 0.9468 0.1454 0.073 Uiso 1 1 calc R . . . .
H39B H 0.4479 0.8657 0.1150 0.073 Uiso 1 1 calc R . . . .
C3 C 1.0984(8) 0.8578(12) 0.2964(9) 0.040(4) Uani 1 1 d . . . . .
H3 H 1.0986 0.9046 0.2659 0.048 Uiso 1 1 calc R . . . .
C6 C 1.1860(13) 0.8017(15) 0.3626(11) 0.066(6) Uani 1 1 d . . . . .
H6A H 1.2342 0.7994 0.3655 0.079 Uiso 1 1 calc R . . . .
H6B H 1.1691 0.7507 0.3794 0.079 Uiso 1 1 calc R . . . .
C4 C 1.0956(10) 0.8888(14) 0.3677(12) 0.062(6) Uani 1 1 d . . . . .
H4A H 1.0859 0.9471 0.3682 0.074 Uiso 1 1 calc R . . . .
H4B H 1.0617 0.8598 0.3900 0.074 Uiso 1 1 calc R . . . .
C20 C 0.9283(11) -0.0251(15) 0.0917(10) 0.061(6) Uani 1 1 d . . . . .
H20A H 0.9391 -0.0762 0.0703 0.073 Uiso 1 1 calc R . . . .
H20B H 0.9091 0.0122 0.0582 0.073 Uiso 1 1 calc R . . . .
C10 C 1.1694(14) 0.5977(16) 0.0350(11) 0.079(8) Uani 1 1 d . . . . .
H10A H 1.2108 0.5955 0.0135 0.095 Uiso 1 1 calc R . . . .
H10B H 1.1328 0.6016 0.0012 0.095 Uiso 1 1 calc R . . . .
C26 C 0.5163(9) 0.0006(12) 0.3744(9) 0.046(5) Uani 1 1 d . . . . .
H26A H 0.4826 -0.0396 0.3834 0.055 Uiso 1 1 calc R . . . .
H26B H 0.5005 0.0545 0.3862 0.055 Uiso 1 1 calc R . . . .
C24 C 0.6262(9) -0.0431(11) 0.3648(10) 0.046(5) Uani 1 1 d . . . . .
H24A H 0.6261 -0.1022 0.3586 0.055 Uiso 1 1 calc R . . . .
H24B H 0.6711 -0.0253 0.3785 0.055 Uiso 1 1 calc R . . . .
C25 C 0.5792(11) -0.0185(16) 0.4131(11) 0.064(6) Uani 1 1 d . . . . .
H25A H 0.5956 0.0294 0.4378 0.077 Uiso 1 1 calc R . . . .
H25B H 0.5728 -0.0627 0.4441 0.077 Uiso 1 1 calc R . . . .
C34 C 0.3339(12) 0.5142(19) 0.4143(11) 0.075(6) Uani 1 1 d . U . . .
H34A H 0.3141 0.4600 0.4161 0.090 Uiso 1 1 calc R . . . .
H34B H 0.3787 0.5115 0.4354 0.090 Uiso 1 1 calc R . . . .
C36 C 0.3227(15) 0.6525(19) 0.4165(14) 0.089(8) Uani 1 1 d . U . . .
H36A H 0.3701 0.6596 0.4271 0.107 Uiso 1 1 calc R . . . .
H36B H 0.2989 0.7019 0.4272 0.107 Uiso 1 1 calc R . . . .
N4 N 0.7445(6) 0.5352(11) 0.7496(6) 0.036(4) Uani 1 1 d . . . . .
O23 O 0.7888(6) 0.4975(8) 0.7243(7) 0.052(4) Uani 1 1 d . . . . .
O25 O 0.6989(7) 0.4974(10) 0.7726(7) 0.064(4) Uani 1 1 d . . . . .
O24 O 0.7462(5) 0.6077(11) 0.7520(6) 0.053(4) Uani 1 1 d . . . . .
O32 O 0.7564(6) 0.9684(8) 0.2562(9) 0.077(6) Uani 1 1 d . . . . .
H32A H 0.7966 0.9866 0.2598 0.116 Uiso 1 1 d GR . . . .
H32B H 0.7404 0.9858 0.2920 0.116 Uiso 1 1 d GR . . . .
C84 C 0.6321(10) 0.7170(18) 0.6477(10) 0.057(6) Uani 1 1 d . . . . .
N13 N 0.6036(11) 0.6578(14) 0.6503(11) 0.072(6) Uani 1 1 d . . . . .
C85 C 0.6654(9) 0.7916(14) 0.6471(11) 0.057(6) Uani 1 1 d . . . . .
H85A H 0.6768 0.8034 0.6028 0.085 Uiso 1 1 calc GR . . . .
H85B H 0.7052 0.7887 0.6761 0.085 Uiso 1 1 calc GR . . . .
H85C H 0.6371 0.8343 0.6618 0.085 Uiso 1 1 calc GR . . . .
N2 N 0.7678(6) 0.5224(11) 0.4354(5) 0.031(3) Uani 1 1 d . . . . .
O21 O 0.7912(6) 0.5915(9) 0.4198(6) 0.049(3) Uani 1 1 d . . . . .
O20 O 0.7119(7) 0.5248(11) 0.4513(6) 0.064(4) Uani 1 1 d . . . . .
O22 O 0.7964(9) 0.4586(9) 0.4316(8) 0.063(4) Uani 1 1 d . . . . .
O28 O 0.3261(10) 0.5172(15) 0.0527(11) 0.117(6) Uani 1 1 d D U . . .
N15 N 0.8941(14) 0.6750(15) 0.8519(11) 0.084(7) Uani 1 1 d . . . . .
C88 C 0.8621(11) 0.7315(16) 0.8540(10) 0.055(5) Uani 1 1 d . . . . .
C89 C 0.8248(11) 0.8031(16) 0.8573(12) 0.065(6) Uani 1 1 d . . . . .
H89A H 0.7855 0.7989 0.8277 0.098 Uiso 1 1 calc GR . . . .
H89B H 0.8509 0.8491 0.8448 0.098 Uiso 1 1 calc GR . . . .
H89C H 0.8123 0.8106 0.9018 0.098 Uiso 1 1 calc GR . . . .
N3 N 0.3223(13) 0.5714(14) 0.0972(9) 0.104(6) Uani 1 1 d D U . . .
N1 N 0.7418(6) 0.5165(10) 0.0670(6) 0.047(4) Uani 1 1 d D U . . .
O30A O 0.7311(14) 0.4560(14) 0.0329(12) 0.080(7) Uani 0.646(16) 1 d D U P B 1
C52 C 0.5616(10) 0.5091(17) 0.0380(8) 0.061(6) Uani 1 1 d . . . . .
H52A H 0.5890 0.5574 0.0403 0.092 Uiso 1 1 calc GR . . . .
H52B H 0.5378 0.5060 -0.0048 0.092 Uiso 1 1 calc GR . . . .
H52C H 0.5892 0.4613 0.0449 0.092 Uiso 1 1 calc GR . . . .
C72 C 0.9655(11) 0.513(2) 0.4701(9) 0.080(7) Uani 1 1 d . U . . .
H72A H 0.9199 0.5149 0.4527 0.120 Uiso 1 1 calc GR . . . .
H72B H 0.9744 0.5578 0.5001 0.120 Uiso 1 1 calc GR . . . .
H72C H 0.9736 0.4619 0.4933 0.120 Uiso 1 1 calc GR . . . .
C82 C 0.8435(13) 0.4232(16) 0.8757(10) 0.063(6) Uani 1 1 d . . . . .
C87 C 0.6741(12) 0.4850(16) 0.6024(11) 0.069(7) Uani 1 1 d . . . . .
H87A H 0.6913 0.4815 0.5595 0.104 Uiso 1 1 calc GR . . . .
H87B H 0.7083 0.5045 0.6341 0.104 Uiso 1 1 calc GR . . . .
H87C H 0.6371 0.5224 0.6005 0.104 Uiso 1 1 calc GR . . . .
C83 C 0.8191(12) 0.4974(13) 0.8955(10) 0.063(6) Uani 1 1 d . . . . .
H83A H 0.7837 0.5148 0.8643 0.095 Uiso 1 1 calc GR . . . .
H83B H 0.8541 0.5375 0.8974 0.095 Uiso 1 1 calc GR . . . .
H83C H 0.8026 0.4916 0.9386 0.095 Uiso 1 1 calc GR . . . .
C86 C 0.6526(13) 0.4064(19) 0.6216(11) 0.066(7) Uani 1 1 d . . . . .
N12 N 0.6394(13) 0.3455(18) 0.6349(12) 0.086(7) Uani 1 1 d . . . . .
C56 C 0.6415(15) 0.1322(14) 0.1217(13) 0.078(8) Uani 1 1 d . U . . .
H56A H 0.6808 0.1015 0.1353 0.116 Uiso 1 1 calc GR . . . .
H56B H 0.6168 0.1038 0.0863 0.116 Uiso 1 1 calc GR . . . .
H56C H 0.6143 0.1379 0.1585 0.116 Uiso 1 1 calc GR . . . .
N14 N 0.8625(15) 0.3619(17) 0.8614(10) 0.094(8) Uani 1 1 d . . . . .
C60A C 0.9326(14) 0.2513(9) 0.0822(14) 0.043(7) Uani 0.54(2) 1 d D U P C 1
H60A H 0.9655 0.2307 0.1148 0.065 Uiso 0.54(2) 1 calc GR . P C 1
H60B H 0.9431 0.2335 0.0390 0.065 Uiso 0.54(2) 1 calc GR . P C 1
H60C H 0.8896 0.2309 0.0914 0.065 Uiso 0.54(2) 1 calc GR . P C 1
C57 C 0.7160(14) 0.219(2) 0.0560(15) 0.105(10) Uani 1 1 d . U . . .
H57A H 0.7393 0.2700 0.0638 0.157 Uiso 1 1 calc GR . . . .
H57B H 0.6992 0.2162 0.0104 0.157 Uiso 1 1 calc GR . . . .
H57C H 0.7459 0.1741 0.0658 0.157 Uiso 1 1 calc GR . . . .
C59A C 0.8837(16) 0.3702(18) 0.0332(14) 0.051(8) Uani 0.54(2) 1 d D U P C 1
H59A H 0.8417 0.3438 0.0376 0.076 Uiso 0.54(2) 1 calc GR . P C 1
H59B H 0.8989 0.3581 -0.0097 0.076 Uiso 0.54(2) 1 calc GR . P C 1
H59C H 0.8787 0.4285 0.0377 0.076 Uiso 0.54(2) 1 calc GR . P C 1
C61A C 0.9993(11) 0.3702(17) 0.0779(15) 0.041(7) Uani 0.54(2) 1 d D U P C 1
H61A H 0.9997 0.4291 0.0808 0.062 Uiso 0.54(2) 1 calc GR . P C 1
H61B H 1.0139 0.3536 0.0358 0.062 Uiso 0.54(2) 1 calc GR . P C 1
H61C H 1.0287 0.3478 0.1128 0.062 Uiso 0.54(2) 1 calc GR . P C 1
O33 O 0.3046(7) 0.4073(9) 0.2112(8) 0.059(4) Uani 1 1 d . . . . .
H33A H 0.3407 0.3864 0.2252 0.089 Uiso 1 1 d G . . . .
H33B H 0.2785 0.3954 0.2397 0.089 Uiso 1 1 d G . . . .
O34 O 0.2040(7) 0.4171(10) 0.2941(7) 0.058(4) Uani 1 1 d . . . . .
H34C H 0.1891 0.4648 0.2937 0.087 Uiso 1 1 d G . . . .
H34D H 0.1793 0.3924 0.2659 0.087 Uiso 1 1 d G . . . .
O31A O 0.7444(10) 0.5059(14) 0.1263(6) 0.055(5) Uani 0.646(16) 1 d D U P B 1
O29A O 0.7563(15) 0.5764(15) 0.0359(13) 0.085(7) Uani 0.646(16) 1 d D U P B 1
Ag1A Ag 0.7727(3) 0.6573(9) 0.1393(7) 0.030(3) Uani 0.40(3) 1 d . . P A 2
O31B O 0.7197(17) 0.5850(15) 0.0765(19) 0.055(7) Uani 0.354(16) 1 d D U P A 2
O29B O 0.7988(11) 0.530(3) 0.0544(19) 0.065(7) Uani 0.354(16) 1 d D U P B 2
O30B O 0.714(2) 0.453(2) 0.080(2) 0.072(9) Uani 0.354(16) 1 d D U P B 2
C59B C 0.951(2) 0.4106(18) 0.0455(19) 0.052(8) Uani 0.46(2) 1 d D U P C 2
H59D H 0.9215 0.4557 0.0529 0.079 Uiso 0.46(2) 1 calc GR . P C 2
H59E H 0.9473 0.3964 -0.0007 0.079 Uiso 0.46(2) 1 calc GR . P C 2
H59F H 0.9958 0.4262 0.0587 0.079 Uiso 0.46(2) 1 calc GR . P C 2
C61B C 0.9933(14) 0.296(2) 0.1051(18) 0.041(8) Uani 0.46(2) 1 d D U P C 2
H61D H 1.0246 0.3333 0.1271 0.062 Uiso 0.46(2) 1 calc GR . P C 2
H61E H 1.0120 0.2733 0.0669 0.062 Uiso 0.46(2) 1 calc GR . P C 2
H61F H 0.9834 0.2527 0.1350 0.062 Uiso 0.46(2) 1 calc GR . P C 2
C60B C 0.8833(17) 0.283(2) 0.0545(19) 0.047(8) Uani 0.46(2) 1 d D U P C 2
H60D H 0.8673 0.2482 0.0882 0.070 Uiso 0.46(2) 1 calc GR . P C 2
H60E H 0.9036 0.2499 0.0223 0.070 Uiso 0.46(2) 1 calc GR . P C 2
H60F H 0.8467 0.3130 0.0332 0.070 Uiso 0.46(2) 1 calc GR . P C 2
O26 O 0.3255(11) 0.5561(14) 0.1581(12) 0.106(6) Uani 1 1 d D U . D 2
O27 O 0.3319(14) 0.6458(18) 0.0814(14) 0.150(9) Uani 1 1 d D U . . .
C35 C 0.294(2) 0.573(3) 0.449(2) 0.143(15) Uani 1 1 d . U . . .
H35A H 0.3040 0.5718 0.4962 0.172 Uiso 1 1 calc R . . . .
H35B H 0.2471 0.5667 0.4377 0.172 Uiso 1 1 calc R . . . .
O35 O 0.1719(10) 0.5713(15) 0.3315(15) 0.123(9) Uani 1 1 d . . . . .

loop_
_atom_site_aniso_label
_atom_site_aniso_U_11
_atom_site_aniso_U_22
_atom_site_aniso_U_33
_atom_site_aniso_U_23
_atom_site_aniso_U_13
_atom_site_aniso_U_12
Ag3 0.0394(7) 0.0189(6) 0.0375(7) 0.0049(6) 0.0078(5) -0.0047(6)
Ag5 0.0277(5) 0.0199(5) 0.0325(5) -0.0023(6) 0.0049(4) 0.0002(6)
Ag16 0.0310(5) 0.0212(5) 0.0317(5) 0.0005(6) 0.0030(4) 0.0005(6)
Ag2 0.0297(6) 0.0197(6) 0.0322(7) 0.0004(5) 0.0062(5) 0.0020(5)
Ag19 0.0285(6) 0.0212(6) 0.0393(7) -0.0043(6) 0.0066(5) -0.0056(6)
Ag18 0.0500(8) 0.0240(7) 0.0367(7) -0.0053(6) 0.0062(6) 0.0039(7)
Ag8 0.0389(7) 0.0213(7) 0.0546(9) -0.0033(7) -0.0083(6) -0.0007(6)
Ag10 0.0276(6) 0.0229(7) 0.0342(7) -0.0024(5) 0.0044(5) -0.0055(6)
Ag14 0.0254(6) 0.0220(6) 0.0300(6) -0.0009(5) 0.0054(5) -0.0008(5)
Ag4 0.0284(6) 0.0372(8) 0.0396(7) 0.0033(6) 0.0090(5) 0.0081(6)
Ag12 0.0279(6) 0.0203(6) 0.0289(6) -0.0007(5) 0.0028(5) -0.0001(5)
Ag1 0.0238(6) 0.0377(7) 0.0401(7) -0.0058(6) 0.0078(5) -0.0052(6)
Ag9 0.0359(7) 0.0213(7) 0.0381(7) -0.0065(6) 0.0154(5) -0.0085(6)
Ag7 0.0391(7) 0.0217(7) 0.0382(7) 0.0060(6) 0.0160(5) 0.0069(6)
Ag13 0.0337(7) 0.0233(7) 0.0343(7) 0.0002(5) -0.0054(5) -0.0024(5)
Ag11 0.0237(6) 0.0246(7) 0.0346(7) -0.0044(5) 0.0063(5) 0.0000(5)
Ag6 0.0294(6) 0.0222(6) 0.0301(6) 0.0006(5) 0.0053(5) 0.0033(6)
Ag15 0.0207(5) 0.0231(7) 0.0315(6) 0.0031(5) 0.0059(4) -0.0024(5)
Ag17 0.0351(7) 0.0581(10) 0.0491(9) -0.0123(8) 0.0169(6) -0.0191(8)
Ag20 0.0248(14) 0.043(3) 0.041(3) 0.001(3) 0.0064(16) 0.0035(18)
S2 0.028(2) 0.020(2) 0.026(2) 0.0037(17) 0.0017(16) -0.0022(16)
S5 0.0241(19) 0.019(2) 0.023(2) -0.0038(16) 0.0070(15) 0.0004(15)
S3 0.0382(19) 0.0178(18) 0.0245(16) -0.0034(19) 0.0061(14) -0.0033(19)
S1 0.0266(19) 0.023(2) 0.0202(19) 0.0032(16) 0.0034(15) -0.0036(16)
Ag29 0.0340(6) 0.0226(6) 0.0393(7) 0.0017(5) -0.0034(5) -0.0007(6)
S6 0.0209(18) 0.023(2) 0.0208(19) -0.0016(16) 0.0072(15) -0.0003(15)
S7 0.0227(18) 0.018(2) 0.024(2) -0.0048(16) 0.0019(15) -0.0013(15)
Ag33 0.0342(6) 0.0248(6) 0.0498(7) -0.0039(6) -0.0027(5) 0.0005(6)
S8 0.0300(17) 0.0199(17) 0.0207(15) 0.0025(19) 0.0016(13) -0.0004(19)
S10 0.0251(19) 0.018(2) 0.025(2) 0.0009(16) 0.0073(15) -0.0051(16)
Ag36 0.0364(7) 0.0791(14) 0.0563(9) 0.0357(9) 0.0102(6) 0.0130(7)
Ag28 0.0355(7) 0.0394(8) 0.0427(7) -0.0063(6) 0.0025(5) -0.0073(6)
S9 0.0267(19) 0.0161(19) 0.025(2) 0.0041(16) 0.0040(15) -0.0019(16)
C70 0.050(9) 0.033(9) 0.029(8) -0.012(9) -0.020(7) 0.007(10)
S4 0.0271(19) 0.024(2) 0.024(2) -0.0030(17) 0.0066(15) -0.0037(17)
C78 0.028(8) 0.018(8) 0.037(10) 0.008(7) 0.011(7) -0.007(7)
O3 0.030(7) 0.121(13) 0.073(9) 0.062(11) 0.020(6) 0.033(9)
C1 0.018(7) 0.032(10) 0.023(7) 0.012(8) 0.011(5) 0.004(8)
O9 0.031(7) 0.040(7) 0.042(7) -0.016(6) 0.005(5) -0.004(6)
O4 0.028(6) 0.020(6) 0.047(7) -0.002(5) 0.005(5) 0.002(5)
O14 0.025(6) 0.040(7) 0.050(8) 0.019(6) 0.009(5) 0.001(5)
O19 0.019(5) 0.018(6) 0.050(7) -0.003(5) 0.003(5) 0.000(4)
O15 0.028(6) 0.032(7) 0.036(6) 0.000(5) 0.000(5) 0.007(5)
C37 0.038(9) 0.022(10) 0.018(8) -0.004(7) 0.002(7) -0.006(7)
C2 0.038(10) 0.030(11) 0.020(8) 0.003(7) 0.000(7) 0.002(8)
O8 0.028(6) 0.025(7) 0.038(6) -0.003(5) 0.002(5) -0.003(5)
C74 0.045(10) 0.014(8) 0.026(8) 0.003(7) -0.006(7) -0.005(7)
C66 0.026(8) 0.027(9) 0.023(8) -0.010(7) -0.004(6) -0.004(7)
O11 0.024(6) 0.020(6) 0.064(8) 0.009(6) 0.001(5) 0.005(5)
O6 0.019(5) 0.041(8) 0.063(8) -0.003(7) 0.017(5) 0.009(5)
C46 0.038(9) 0.021(9) 0.028(9) 0.008(7) 0.010(7) 0.004(7)
O2 0.071(8) 0.045(8) 0.050(7) -0.003(6) 0.011(6) 0.007(6)
C58 0.037(9) 0.027(9) 0.020(8) -0.003(7) 0.017(7) 0.001(7)
C69 0.034(9) 0.041(11) 0.046(11) -0.013(9) -0.018(8) 0.002(8)
C76 0.050(11) 0.053(13) 0.037(11) 0.012(10) -0.006(9) -0.014(10)
O7 0.046(8) 0.033(7) 0.057(8) 0.002(6) 0.016(6) 0.007(6)
C67 0.049(11) 0.029(10) 0.038(10) -0.017(8) 0.000(8) -0.016(8)
C49 0.038(10) 0.059(13) 0.032(10) 0.019(10) -0.002(8) 0.002(9)
C42 0.027(7) 0.030(8) 0.027(7) 0.005(7) 0.006(6) 0.002(7)
O16 0.058(9) 0.034(8) 0.067(9) 0.002(7) 0.042(7) -0.009(7)
C54 0.048(10) 0.037(11) 0.018(8) -0.014(8) -0.001(7) -0.007(8)
C68 0.033(9) 0.052(12) 0.030(9) -0.011(9) 0.001(7) 0.010(8)
O10 0.042(7) 0.014(6) 0.076(9) 0.001(6) 0.009(6) -0.003(5)
C47 0.038(10) 0.049(11) 0.031(9) 0.013(8) -0.001(7) -0.008(8)
O17 0.031(6) 0.040(8) 0.068(9) -0.007(7) 0.025(6) -0.003(5)
O5 0.073(10) 0.017(7) 0.088(11) 0.009(7) -0.050(8) -0.004(6)
O18 0.059(8) 0.014(7) 0.073(10) 0.005(6) -0.021(7) 0.003(6)
C32 0.032(9) 0.031(11) 0.024(7) -0.005(7) 0.004(6) -0.003(8)
C18 0.028(8) 0.029(9) 0.037(8) -0.001(8) -0.006(6) 0.010(7)
C55 0.080(16) 0.063(16) 0.045(13) -0.003(11) -0.024(11) -0.010(12)
O1 0.068(9) 0.049(8) 0.045(8) -0.003(7) 0.003(7) -0.025(7)
C79 0.076(15) 0.061(14) 0.027(10) -0.019(10) 0.021(9) -0.012(11)
C81 0.046(11) 0.054(13) 0.038(11) -0.005(10) 0.020(9) -0.030(10)
C27 0.031(9) 0.017(9) 0.021(8) 0.007(7) -0.003(6) -0.018(7)
C65 0.057(12) 0.027(10) 0.055(12) -0.007(9) 0.030(10) -0.007(9)
C51 0.060(12) 0.047(12) 0.051(12) 0.000(10) -0.024(10) -0.019(11)
O12 0.045(7) 0.026(6) 0.059(8) -0.008(6) 0.007(6) 0.001(6)
C50 0.040(8) 0.030(9) 0.029(8) 0.014(9) -0.016(6) -0.011(9)
N16 0.013(6) 0.044(9) 0.050(9) 0.005(7) 0.019(6) -0.004(6)
C80 0.071(14) 0.062(14) 0.032(10) 0.026(10) 0.016(9) 0.003(11)
C53 0.053(11) 0.029(10) 0.039(10) -0.008(8) -0.004(8) -0.009(9)
C73 0.078(14) 0.024(10) 0.034(10) 0.005(8) -0.014(9) 0.018(9)
C71 0.111(17) 0.055(14) 0.097(17) 0.002(13) -0.060(14) -0.002(13)
N8 0.034(7) 0.020(8) 0.039(8) -0.002(6) 0.005(6) -0.007(5)
C75 0.050(12) 0.088(18) 0.046(12) 0.028(12) 0.007(9) -0.011(12)
C12 0.017(7) 0.028(8) 0.028(7) -0.007(6) -0.003(6) 0.003(6)
C23 0.048(10) 0.016(9) 0.031(8) 0.002(7) -0.001(7) -0.001(7)
C7 0.034(9) 0.022(10) 0.029(8) 0.004(7) 0.001(7) 0.000(7)
N6 0.039(8) 0.018(7) 0.052(9) -0.010(7) -0.006(7) -0.001(6)
C63 0.034(9) 0.045(11) 0.032(10) -0.013(8) 0.002(7) 0.003(8)
C48 0.073(14) 0.034(11) 0.040(11) 0.020(9) -0.011(10) 0.012(10)
C45 0.067(12) 0.044(10) 0.038(10) -0.013(9) 0.031(9) -0.003(9)
C17 0.032(9) 0.024(9) 0.038(9) -0.006(8) 0.016(7) 0.001(8)
C43 0.028(8) 0.032(9) 0.042(9) 0.012(8) 0.010(7) 0.002(7)
C9 0.070(13) 0.058(12) 0.042(10) -0.004(12) 0.024(9) -0.026(13)
C62 0.031(8) 0.023(8) 0.013(7) -0.004(7) 0.010(6) -0.006(7)
O13 0.040(7) 0.017(6) 0.070(9) -0.006(6) 0.014(6) -0.012(6)
C77 0.097(18) 0.027(11) 0.072(16) -0.007(11) -0.026(13) 0.031(12)
N7 0.036(8) 0.037(10) 0.052(9) -0.011(7) -0.007(6) 0.001(7)
C22 0.035(9) 0.017(8) 0.024(8) 0.008(7) 0.001(6) -0.001(7)
N5 0.034(9) 0.061(11) 0.058(11) -0.002(9) -0.007(7) 0.006(8)
C64 0.043(10) 0.037(10) 0.022(8) -0.001(7) -0.001(7) -0.006(8)
C44 0.027(8) 0.041(10) 0.030(8) 0.008(7) -0.005(7) 0.002(7)
C8 0.017(8) 0.039(10) 0.072(13) -0.008(9) 0.009(8) -0.003(7)
N9 0.042(8) 0.021(7) 0.031(7) 0.002(6) -0.010(6) -0.011(6)
C15 0.076(14) 0.044(12) 0.028(10) -0.002(9) -0.009(9) 0.013(10)
C5 0.097(18) 0.058(15) 0.045(13) -0.013(11) -0.012(12) -0.010(13)
C28 0.030(8) 0.035(10) 0.024(8) 0.001(7) 0.004(7) 0.000(7)
C21 0.056(11) 0.049(12) 0.054(11) -0.001(11) 0.031(9) 0.008(11)
C31 0.115(18) 0.021(10) 0.032(10) -0.001(8) -0.010(10) 0.001(10)
C29 0.067(12) 0.026(10) 0.028(9) 0.007(7) -0.015(8) -0.012(9)
C14 0.030(8) 0.039(9) 0.041(9) 0.001(7) -0.006(7) -0.001(7)
C33 0.032(9) 0.038(12) 0.048(10) -0.003(8) 0.004(7) -0.006(7)
C38 0.016(8) 0.062(13) 0.042(10) -0.015(10) 0.005(7) 0.005(8)
C30 0.056(12) 0.045(12) 0.040(11) 0.007(9) -0.016(9) -0.011(9)
C13 0.022(6) 0.038(7) 0.034(7) 0.000(6) 0.001(6) 0.006(6)
N10 0.040(9) 0.121(18) 0.069(12) 0.044(12) 0.030(9) 0.042(11)
C40 0.11(2) 0.056(15) 0.074(17) 0.025(13) -0.046(15) -0.035(14)
C16 0.080(14) 0.028(11) 0.045(11) 0.005(9) -0.009(10) 0.010(10)
C19 0.050(12) 0.047(12) 0.058(13) -0.021(10) -0.012(10) 0.009(9)
N11 0.056(9) 0.090(11) 0.077(10) 0.040(9) -0.024(8) -0.034(8)
C11 0.033(9) 0.046(11) 0.044(10) 0.004(9) 0.009(8) -0.012(8)
C41 0.075(11) 0.086(12) 0.074(11) 0.022(10) -0.020(9) -0.015(10)
C39 0.030(10) 0.069(15) 0.081(16) 0.041(13) -0.016(10) -0.001(9)
C3 0.032(9) 0.038(11) 0.052(11) 0.002(9) 0.005(8) 0.001(8)
C6 0.082(16) 0.053(14) 0.058(14) -0.015(11) -0.019(12) 0.010(12)
C4 0.044(12) 0.054(13) 0.087(17) -0.035(13) 0.002(11) -0.021(10)
C20 0.075(15) 0.064(14) 0.041(11) 0.014(10) -0.011(10) -0.002(12)
C10 0.100(19) 0.087(19) 0.047(13) -0.006(13) -0.013(12) -0.035(16)
C26 0.055(11) 0.046(13) 0.038(10) 0.006(9) 0.014(8) -0.001(9)
C24 0.037(10) 0.026(10) 0.073(14) 0.027(9) -0.014(9) -0.010(8)
C25 0.060(14) 0.080(17) 0.052(13) -0.003(11) 0.010(10) -0.010(12)
C34 0.080(11) 0.078(11) 0.070(10) 0.004(10) 0.030(9) 0.021(10)
C36 0.098(13) 0.095(13) 0.073(12) 0.006(10) -0.004(10) 0.011(11)
N4 0.031(9) 0.039(13) 0.038(8) -0.002(7) 0.006(7) 0.000(7)
O23 0.036(7) 0.061(10) 0.061(8) 0.002(7) 0.014(6) 0.000(6)
O25 0.049(8) 0.090(13) 0.055(8) 0.006(8) 0.020(7) -0.003(8)
O24 0.031(7) 0.070(13) 0.061(9) 0.004(7) 0.015(6) 0.003(6)
O32 0.042(9) 0.012(7) 0.18(2) -0.009(8) 0.039(10) -0.004(5)
C84 0.040(11) 0.083(19) 0.045(12) -0.008(12) -0.011(9) 0.005(13)
N13 0.081(15) 0.061(14) 0.075(14) 0.002(11) 0.003(11) 0.007(12)
C85 0.035(10) 0.071(15) 0.064(14) -0.017(12) -0.008(9) -0.007(11)
N2 0.026(7) 0.044(9) 0.024(6) 0.003(8) 0.010(5) -0.003(8)
O21 0.045(7) 0.059(9) 0.045(8) 0.006(7) 0.006(6) -0.015(7)
O20 0.062(9) 0.077(10) 0.053(8) 0.021(9) 0.002(6) 0.008(9)
O22 0.088(11) 0.044(9) 0.058(10) 0.006(7) 0.011(8) 0.014(8)
O28 0.099(9) 0.094(10) 0.153(11) -0.023(10) -0.020(9) 0.019(9)
N15 0.13(2) 0.071(16) 0.057(13) 0.008(11) 0.012(13) 0.000(15)
C88 0.061(13) 0.063(16) 0.038(11) 0.008(11) -0.004(9) 0.009(12)
C89 0.048(12) 0.085(18) 0.062(14) 0.018(13) -0.001(10) -0.002(12)
N3 0.105(10) 0.091(10) 0.115(10) -0.003(9) -0.002(9) 0.006(9)
N1 0.042(7) 0.050(8) 0.049(8) -0.012(8) 0.009(6) 0.006(8)
O30A 0.091(13) 0.082(13) 0.070(12) -0.012(11) 0.032(11) -0.033(11)
C52 0.077(14) 0.084(17) 0.026(9) -0.004(12) 0.022(9) -0.007(14)
C72 0.095(14) 0.119(17) 0.025(9) 0.010(13) -0.006(9) 0.016(15)
C82 0.091(17) 0.057(16) 0.040(12) -0.017(11) 0.001(11) -0.010(13)
C87 0.075(15) 0.088(19) 0.043(12) 0.007(12) -0.006(11) 0.018(13)
C83 0.078(15) 0.062(17) 0.046(11) -0.010(11) -0.021(10) -0.014(12)
C86 0.072(16) 0.08(2) 0.047(13) -0.004(14) -0.013(11) -0.020(14)
N12 0.102(19) 0.09(2) 0.064(15) -0.017(14) -0.003(12) -0.013(16)
C56 0.133(19) 0.031(11) 0.065(14) 0.005(11) -0.013(13) -0.021(12)
N14 0.16(3) 0.076(17) 0.043(12) -0.017(12) -0.017(13) 0.008(16)
C60A 0.066(17) 0.042(16) 0.022(13) 0.003(12) 0.008(12) 0.002(14)
C57 0.090(17) 0.15(2) 0.080(16) -0.054(16) 0.021(14) -0.006(16)
C59A 0.067(17) 0.056(17) 0.029(14) -0.001(13) 0.003(13) 0.010(15)
C61A 0.058(16) 0.042(15) 0.026(14) -0.023(12) 0.020(12) -0.002(13)
O33 0.036(7) 0.055(9) 0.085(11) 0.008(8) -0.001(7) 0.002(7)
O34 0.051(8) 0.069(10) 0.053(9) -0.004(8) -0.003(7) -0.013(8)
O31A 0.072(11) 0.071(12) 0.022(8) -0.012(9) 0.012(7) -0.028(10)
O29A 0.094(14) 0.093(14) 0.067(12) 0.010(12) 0.006(11) -0.014(12)
Ag1A 0.021(2) 0.037(5) 0.033(4) 0.001(4) 0.007(2) 0.000(2)
O31B 0.053(14) 0.066(15) 0.047(14) -0.006(13) 0.002(12) -0.032(13)
O29B 0.064(12) 0.075(13) 0.058(12) 0.001(12) 0.018(11) -0.019(12)
O30B 0.085(15) 0.069(15) 0.065(15) -0.017(14) 0.024(13) -0.023(14)
C59B 0.079(19) 0.041(17) 0.039(16) -0.012(15) 0.012(15) 0.004(16)
C61B 0.049(16) 0.041(16) 0.036(15) -0.008(14) 0.021(14) 0.011(14)
C60B 0.064(18) 0.052(17) 0.027(15) -0.015(14) 0.017(14) 0.003(16)
O26 0.087(11) 0.105(13) 0.125(13) 0.020(11) 0.008(11) 0.013(10)
O27 0.156(16) 0.142(16) 0.147(16) 0.007(14) -0.019(13) -0.001(14)
C35 0.157(18) 0.138(18) 0.136(18) 0.001(12) 0.028(12) 0.021(12)
O35 0.066(12) 0.097(16) 0.21(3) -0.006(17) 0.027(14) -0.005(11)

loop_
_atom_type_symbol
_atom_type_description
_atom_type_scat_dispersion_real
_atom_type_scat_dispersion_imag
_atom_type_scat_source
C C 0.0181 0.0091 'International Tables Vol C Tables 4.2.6.8 and 6.1.1.4'
H H 0.0000 0.0000 'International Tables Vol C Tables 4.2.6.8 and 6.1.1.4'
Ag Ag 0.1306 4.2820 'International Tables Vol C Tables 4.2.6.8 and 6.1.1.4'
N N 0.0311 0.0180 'International Tables Vol C Tables 4.2.6.8 and 6.1.1.4'
O O 0.0492 0.0322 'International Tables Vol C Tables 4.2.6.8 and 6.1.1.4'
S S 0.3331 0.5567 'International Tables Vol C Tables 4.2.6.8 and 6.1.1.4'

loop_
_geom_angle_atom_site_label_1
_geom_angle_atom_site_label_2
_geom_angle_atom_site_label_3
_geom_angle
Ag4 Ag3 Ag6 146.92(5)
Ag7 Ag3 Ag4 95.53(5)
Ag7 Ag3 Ag6 58.68(4)
S8 Ag3 Ag4 155.18(11)
S8 Ag3 Ag7 107.28(10)
S8 Ag3 Ag6 49.99(9)
S9 Ag3 Ag4 49.21(9)
S9 Ag3 Ag7 54.80(9)
S9 Ag3 Ag6 113.13(10)
S9 Ag3 S8 155.08(14)
O3 Ag3 Ag4 82.5(3)
O3 Ag3 Ag7 110.6(4)
O3 Ag3 Ag6 87.7(3)
O3 Ag3 S8 80.4(4)
O3 Ag3 S9 120.5(5)
Ag11 Ag5 Ag10 59.10(3)
S6 Ag5 Ag10 114.30(10)
S6 Ag5 Ag11 56.54(10)
S6 Ag5 S10 163.10(11)
S6 Ag5 O1 115.1(3)
S10 Ag5 Ag10 55.85(10)
S10 Ag5 Ag11 114.90(10)
S10 Ag5 O1 80.9(3)
O1 Ag5 Ag10 95.9(3)
O1 Ag5 Ag11 108.7(3)
Ag6 Ag16 Ag1A 158.0(4)
Ag15 Ag16 Ag6 59.90(3)
Ag15 Ag16 Ag1A 100.9(4)
S5 Ag16 Ag6 56.61(10)
S5 Ag16 Ag15 116.38(10)
S5 Ag16 S1 161.57(12)
S5 Ag16 O3 95.5(5)
S5 Ag16 Ag1A 142.0(4)
S1 Ag16 Ag6 115.26(10)
S1 Ag16 Ag15 57.13(10)
S1 Ag16 O3 101.5(5)
S1 Ag16 Ag1A 51.0(3)
O3 Ag16 Ag6 91.7(3)
O3 Ag16 Ag15 89.8(4)
O3 Ag16 Ag1A 76.7(3)
Ag14 Ag2 Ag1 90.63(4)
Ag14 Ag2 Ag15 59.60(4)
Ag15 Ag2 Ag1 145.36(5)
S7 Ag2 Ag14 52.08(9)
S7 Ag2 Ag1 47.96(9)
S7 Ag2 Ag15 110.72(10)
S7 Ag2 O3 121.8(3)
S7 Ag2 O21 85.2(4)
S8 Ag2 Ag14 113.05(9)
S8 Ag2 Ag1 154.08(10)
S8 Ag2 Ag15 53.98(9)
S8 Ag2 S7 157.25(13)
S8 Ag2 O3 77.7(3)
S8 Ag2 O21 109.0(3)
O3 Ag2 Ag14 109.7(3)
O3 Ag2 Ag1 84.6(3)
O3 Ag2 Ag15 89.2(3)
O3 Ag2 O21 87.2(4)
O21 Ag2 Ag14 137.0(3)
O21 Ag2 Ag1 50.7(3)
O21 Ag2 Ag15 163.0(3)
Ag12 Ag19 Ag11 61.96(4)
Ag12 Ag19 Ag20 92.1(3)
Ag11 Ag19 Ag20 149.3(3)
S2 Ag19 Ag12 53.21(9)
S2 Ag19 Ag11 113.78(10)
S2 Ag19 Ag20 48.7(2)
S2 Ag19 Ag1A 57.8(3)
S3 Ag19 Ag12 115.64(10)
S3 Ag19 Ag11 54.11(9)
S3 Ag19 Ag20 150.6(2)
S3 Ag19 S2 158.69(14)
S3 Ag19 O2 116.4(4)
S3 Ag19 Ag1A 139.2(4)
O2 Ag19 Ag12 88.4(3)
O2 Ag19 Ag11 108.2(3)
O2 Ag19 Ag20 51.3(3)
O2 Ag19 S2 83.1(4)
O2 Ag19 Ag1A 56.4(4)
Ag1A Ag19 Ag12 104.6(4)
Ag1A Ag19 Ag11 161.5(4)
Ag9 Ag18 Ag10 58.55(4)
Ag9 Ag18 Ag17 96.35(5)
Ag17 Ag18 Ag10 148.51(6)
S3 Ag18 Ag10 51.53(9)
S3 Ag18 Ag9 108.74(10)
S3 Ag18 Ag17 153.67(11)
S3 Ag18 S4 155.97(14)
S3 Ag18 O1 94.7(4)
S4 Ag18 Ag10 113.22(10)
S4 Ag18 Ag9 55.09(9)
S4 Ag18 Ag17 49.07(9)
S4 Ag18 O1 104.0(4)
O1 Ag18 Ag10 88.5(3)
O1 Ag18 Ag9 95.6(3)
O1 Ag18 Ag17 74.5(3)
Ag4 Ag8 Ag17 74.38(5)
S9 Ag8 Ag4 48.48(9)
S9 Ag8 Ag17 78.24(9)
S4 Ag8 Ag4 79.64(10)
S4 Ag8 Ag17 47.62(9)
S4 Ag8 S9 114.62(15)
O11 Ag8 Ag4 104.5(3)
O11 Ag8 Ag17 156.6(3)
O11 Ag8 S9 119.0(3)
O11 Ag8 S4 109.0(3)
O11 Ag8 O12 89.6(4)
O12 Ag8 Ag4 155.4(3)
O12 Ag8 Ag17 100.5(3)
O12 Ag8 S9 107.1(3)
O12 Ag8 S4 115.1(3)
Ag5 Ag10 Ag18 74.59(4)
Ag5 Ag10 Ag9 92.92(4)
Ag9 Ag10 Ag18 55.10(4)
Ag11 Ag10 Ag5 59.90(4)
Ag11 Ag10 Ag18 91.16(4)
Ag11 Ag10 Ag9 142.78(5)
S3 Ag10 Ag5 79.31(8)
S3 Ag10 Ag18 45.99(9)
S3 Ag10 Ag9 99.95(10)
S3 Ag10 Ag11 53.27(9)
S3 Ag10 S10 110.96(12)
S10 Ag10 Ag5 49.87(9)
S10 Ag10 Ag18 74.40(9)
S10 Ag10 Ag9 50.99(9)
S10 Ag10 Ag11 109.71(9)
O8 Ag10 Ag5 164.2(3)
O8 Ag10 Ag18 112.7(3)
O8 Ag10 Ag9 81.2(3)
O8 Ag10 Ag11 131.4(3)
O8 Ag10 S3 116.0(3)
O8 Ag10 S10 117.1(3)
O8 Ag10 O7 82.1(4)
O7 Ag10 Ag5 92.2(3)
O7 Ag10 Ag18 164.5(3)
O7 Ag10 Ag9 135.4(3)
O7 Ag10 Ag11 74.9(3)
O7 Ag10 S3 124.5(3)
O7 Ag10 S10 103.4(3)
Ag2 Ag14 Ag13 91.81(4)
Ag2 Ag14 Ag20 81.08(8)
Ag15 Ag14 Ag2 60.31(4)
Ag15 Ag14 Ag13 146.25(5)
Ag15 Ag14 Ag20 96.10(16)
Ag20 Ag14 Ag13 58.46(17)
S1 Ag14 Ag2 85.62(10)
S1 Ag14 Ag13 105.80(10)
S1 Ag14 Ag15 57.07(10)
S1 Ag14 Ag20 47.89(18)
S7 Ag14 Ag2 53.48(9)
S7 Ag14 Ag13 48.69(9)
S7 Ag14 Ag15 112.80(10)
S7 Ag14 Ag20 84.70(15)
S7 Ag14 S1 123.39(13)
O19 Ag14 Ag2 128.4(3)
O19 Ag14 Ag13 120.3(3)
O19 Ag14 Ag15 93.0(3)
O19 Ag14 Ag20 149.3(3)
O19 Ag14 S1 117.8(3)
O19 Ag14 S7 118.3(3)
Ag3 Ag4 Ag8 92.07(4)
Ag3 Ag4 Ag9 144.01(5)
Ag8 Ag4 Ag9 64.86(4)
S10 Ag4 Ag3 150.47(11)
S10 Ag4 Ag8 112.10(11)
S10 Ag4 Ag9 48.50(10)
S10 Ag4 O1 79.7(3)
S9 Ag4 Ag3 49.58(9)
S9 Ag4 Ag8 51.32(10)
S9 Ag4 Ag9 116.16(10)
S9 Ag4 S10 159.89(14)
S9 Ag4 O1 115.8(3)
O1 Ag4 Ag3 75.3(3)
O1 Ag4 Ag8 112.7(3)
O1 Ag4 Ag9 88.1(3)
Ag19 Ag12 Ag1 80.64(4)
Ag19 Ag12 Ag13 91.48(4)
Ag19 Ag12 Ag11 60.70(4)
Ag1 Ag12 Ag13 59.08(4)
Ag11 Ag12 Ag1 95.68(5)
Ag11 Ag12 Ag13 146.44(5)
S2 Ag12 Ag19 54.51(10)
S2 Ag12 Ag1 86.47(10)
S2 Ag12 Ag13 48.73(10)
S2 Ag12 Ag11 113.81(10)
S2 Ag12 S6 126.10(13)
S6 Ag12 Ag19 85.16(9)
S6 Ag12 Ag1 49.33(9)
S6 Ag12 Ag13 107.91(10)
S6 Ag12 Ag11 55.18(9)
O4 Ag12 Ag19 129.0(3)
O4 Ag12 Ag1 148.6(3)
O4 Ag12 Ag13 121.1(3)
O4 Ag12 Ag11 92.1(3)
O4 Ag12 S2 117.8(3)
O4 Ag12 S6 115.3(3)
Ag12 Ag1 Ag2 139.22(5)
Ag12 Ag1 Ag13 62.21(4)
Ag13 Ag1 Ag2 89.37(4)
S6 Ag1 Ag2 148.48(11)
S6 Ag1 Ag12 51.43(10)
S6 Ag1 Ag13 113.10(11)
S6 Ag1 S7 161.24(15)
S6 Ag1 O2 95.5(3)
S6 Ag1 O21 110.5(3)
S7 Ag1 Ag2 49.51(9)
S7 Ag1 Ag12 112.82(10)
S7 Ag1 Ag13 50.68(10)
S7 Ag1 O2 92.5(3)
S7 Ag1 O21 86.4(3)
O2 Ag1 Ag2 63.3(3)
O2 Ag1 Ag12 84.5(3)
O2 Ag1 Ag13 85.3(3)
O2 Ag1 O21 89.8(5)
O21 Ag1 Ag2 50.7(3)
O21 Ag1 Ag12 160.1(3)
O21 Ag1 Ag13 136.4(3)
Ag18 Ag9 Ag10 66.35(4)
Ag18 Ag9 Ag4 73.95(4)
Ag10 Ag9 Ag4 94.20(4)
S10 Ag9 Ag18 82.94(9)
S10 Ag9 Ag10 54.95(10)
S10 Ag9 Ag4 47.14(9)
S10 Ag9 S4 117.07(13)
S4 Ag9 Ag18 51.58(10)
S4 Ag9 Ag10 117.50(10)
S4 Ag9 Ag4 76.87(10)
O9 Ag9 Ag18 106.6(3)
O9 Ag9 Ag10 76.1(3)
O9 Ag9 Ag4 168.7(3)
O9 Ag9 S10 121.5(3)
O9 Ag9 S4 112.6(3)
O9 Ag9 O10 80.6(5)
O10 Ag9 Ag18 160.3(3)
O10 Ag9 Ag10 133.3(3)
O10 Ag9 Ag4 102.6(3)
O10 Ag9 S10 109.3(4)
O10 Ag9 S4 108.7(3)
Ag3 Ag7 Ag6 66.25(4)
Ag3 Ag7 Ag17 76.73(5)
Ag6 Ag7 Ag17 95.88(5)
S5 Ag7 Ag3 83.15(9)
S5 Ag7 Ag6 55.48(9)
S5 Ag7 Ag17 47.08(9)
S5 Ag7 S9 116.59(13)
S9 Ag7 Ag3 51.64(9)
S9 Ag7 Ag6 117.51(10)
S9 Ag7 Ag17 77.65(9)
O14 Ag7 Ag3 105.9(3)
O14 Ag7 Ag6 76.1(3)
O14 Ag7 Ag17 169.2(3)
O14 Ag7 S5 122.4(3)
O14 Ag7 S9 112.3(3)
O14 Ag7 O13 81.1(5)
O13 Ag7 Ag3 157.8(3)
O13 Ag7 Ag6 135.7(3)
O13 Ag7 Ag17 100.4(3)
O13 Ag7 S5 111.3(3)
O13 Ag7 S9 106.2(3)
Ag12 Ag13 Ag14 136.81(5)
Ag1 Ag13 Ag14 88.16(4)
Ag1 Ag13 Ag12 58.71(4)
Ag20 Ag13 Ag14 58.96(15)
Ag20 Ag13 Ag12 86.69(14)
Ag20 Ag13 Ag1 80.32(7)
S2 Ag13 Ag14 107.61(10)
S2 Ag13 Ag12 48.98(9)
S2 Ag13 Ag1 86.36(10)
S2 Ag13 Ag20 48.97(17)
S2 Ag13 S7 123.16(15)
S7 Ag13 Ag14 48.31(9)
S7 Ag13 Ag12 108.56(10)
S7 Ag13 Ag1 49.92(9)
S7 Ag13 Ag20 84.83(14)
O32 Ag13 Ag14 110.3(3)
O32 Ag13 Ag12 112.9(3)
O32 Ag13 Ag1 138.1(4)
O32 Ag13 Ag20 141.6(4)
O32 Ag13 S2 120.3(5)
O32 Ag13 S7 116.5(5)
Ag5 Ag11 Ag19 78.62(4)
Ag5 Ag11 Ag12 92.08(4)
Ag19 Ag11 Ag12 57.35(4)
Ag10 Ag11 Ag5 61.00(4)
Ag10 Ag11 Ag19 98.57(5)
Ag10 Ag11 Ag12 148.42(5)
S3 Ag11 Ag5 81.12(9)
S3 Ag11 Ag19 50.27(9)
S3 Ag11 Ag10 55.66(10)
S3 Ag11 Ag12 107.26(10)
S3 Ag11 S6 117.77(12)
S6 Ag11 Ag5 49.84(9)
S6 Ag11 Ag19 80.74(8)
S6 Ag11 Ag10 109.62(10)
S6 Ag11 Ag12 51.04(9)
O6 Ag11 Ag5 110.9(3)
O6 Ag11 Ag19 169.7(3)
O6 Ag11 Ag10 83.5(3)
O6 Ag11 Ag12 124.1(3)
O6 Ag11 S3 125.7(3)
O6 Ag11 S6 108.2(3)
O6 Ag11 O5 82.1(5)
O5 Ag11 Ag5 153.0(3)
O5 Ag11 Ag19 90.8(4)
O5 Ag11 Ag10 145.9(3)
O5 Ag11 Ag12 61.6(3)
O5 Ag11 S3 111.1(4)
O5 Ag11 S6 104.2(3)
Ag16 Ag6 Ag3 73.20(4)
Ag16 Ag6 Ag7 91.10(4)
Ag7 Ag6 Ag3 55.07(4)
Ag15 Ag6 Ag3 90.08(4)
Ag15 Ag6 Ag16 58.91(4)
Ag15 Ag6 Ag7 140.87(5)
S5 Ag6 Ag3 74.36(9)
S5 Ag6 Ag16 48.63(9)
S5 Ag6 Ag7 50.85(9)
S5 Ag6 Ag15 107.43(9)
S8 Ag6 Ag3 47.20(9)
S8 Ag6 Ag16 79.86(8)
S8 Ag6 Ag7 101.03(10)
S8 Ag6 Ag15 52.77(9)
S8 Ag6 S5 112.14(11)
O15 Ag6 Ag3 112.8(3)
O15 Ag6 Ag16 162.7(3)
O15 Ag6 Ag7 80.5(3)
O15 Ag6 Ag15 134.8(3)
O15 Ag6 S5 116.0(3)
O15 Ag6 S8 116.4(3)
O15 Ag6 O16 82.0(5)
O16 Ag6 Ag3 164.2(3)
O16 Ag6 Ag16 94.2(4)
O16 Ag6 Ag7 136.6(3)
O16 Ag6 Ag15 75.0(3)
O16 Ag6 S5 104.8(4)
O16 Ag6 S8 122.3(3)
Ag16 Ag15 Ag6 61.18(4)
Ag2 Ag15 Ag16 78.16(4)
Ag2 Ag15 Ag6 97.71(4)
Ag14 Ag15 Ag16 92.62(4)
Ag14 Ag15 Ag2 60.09(4)
Ag14 Ag15 Ag6 149.92(5)
S1 Ag15 Ag16 49.86(9)
S1 Ag15 Ag2 82.48(9)
S1 Ag15 Ag14 51.52(9)
S1 Ag15 Ag6 109.48(10)
S8 Ag15 Ag16 81.84(8)
S8 Ag15 Ag2 51.88(9)
S8 Ag15 Ag14 111.46(10)
S8 Ag15 Ag6 53.95(10)
S8 Ag15 S1 120.70(11)
O17 Ag15 Ag16 112.4(3)
O17 Ag15 Ag2 166.8(4)
O17 Ag15 Ag14 124.9(3)
O17 Ag15 Ag6 81.5(3)
O17 Ag15 S1 110.3(4)
O17 Ag15 S8 119.9(4)
O17 Ag15 O18 76.9(5)
O18 Ag15 Ag16 156.1(3)
O18 Ag15 Ag2 96.7(4)
O18 Ag15 Ag14 65.2(3)
O18 Ag15 Ag6 142.5(3)
O18 Ag15 S1 106.6(3)
O18 Ag15 S8 113.5(4)
Ag18 Ag17 Ag8 90.07(5)
Ag18 Ag17 Ag7 143.34(6)
Ag8 Ag17 Ag7 67.14(5)
S5 Ag17 Ag18 146.29(12)
S5 Ag17 Ag8 116.68(12)
S5 Ag17 Ag7 50.18(10)
S5 Ag17 S4 163.92(16)
S4 Ag17 Ag18 49.74(10)
S4 Ag17 Ag8 50.69(10)
S4 Ag17 Ag7 117.73(12)
Ag19 Ag20 Ag14 140.1(3)
Ag13 Ag20 Ag19 89.64(14)
Ag13 Ag20 Ag14 62.6(3)
S2 Ag20 Ag19 51.70(14)
S2 Ag20 Ag14 112.8(5)
S2 Ag20 Ag13 50.6(3)
S2 Ag20 O2 85.1(3)
S1 Ag20 Ag19 149.4(4)
S1 Ag20 Ag14 50.7(2)
S1 Ag20 Ag13 112.6(5)
S1 Ag20 S2 158.6(6)
S1 Ag20 O2 108.2(3)
O2 Ag20 Ag19 50.9(3)
O2 Ag20 Ag14 95.9(4)
O2 Ag20 Ag13 84.8(4)
Ag19 S2 Ag1A 68.7(3)
Ag12 S2 Ag19 72.29(11)
Ag12 S2 Ag1A 129.64(18)
Ag13 S2 Ag19 126.13(16)
Ag13 S2 Ag12 82.28(13)
Ag13 S2 Ag1A 95.9(4)
Ag20 S2 Ag19 79.6(3)
Ag20 S2 Ag12 128.19(19)
Ag20 S2 Ag13 80.5(4)
C46 S2 Ag19 118.4(6)
C46 S2 Ag12 112.2(5)
C46 S2 Ag13 115.0(6)
C46 S2 Ag20 119.4(5)
C46 S2 Ag1A 113.8(6)
Ag16 S5 Ag7 128.34(16)
Ag16 S5 Ag6 74.76(11)
Ag7 S5 Ag6 73.66(11)
Ag17 S5 Ag16 94.16(14)
Ag17 S5 Ag7 82.74(13)
Ag17 S5 Ag6 137.31(16)
C58 S5 Ag16 116.3(4)
C58 S5 Ag7 112.9(4)
C58 S5 Ag6 111.4(4)
C58 S5 Ag17 110.5(4)
Ag19 S3 Ag10 130.89(14)
Ag19 S3 Ag11 75.61(12)
Ag18 S3 Ag19 94.33(13)
Ag18 S3 Ag10 82.48(13)
Ag18 S3 Ag11 131.79(15)
Ag11 S3 Ag10 71.07(9)
C50 S3 Ag19 111.4(5)
C50 S3 Ag18 112.2(6)
C50 S3 Ag10 115.1(5)
C50 S3 Ag11 115.4(6)
Ag16 S1 Ag14 125.71(16)
Ag16 S1 Ag15 73.01(11)
Ag16 S1 Ag1A 81.6(3)
Ag14 S1 Ag15 71.41(11)
Ag14 S1 Ag1A 97.7(5)
Ag20 S1 Ag16 93.0(3)
Ag20 S1 Ag14 81.4(4)
Ag20 S1 Ag15 131.4(2)
C42 S1 Ag16 114.5(6)
C42 S1 Ag14 116.1(6)
C42 S1 Ag15 111.5(5)
C42 S1 Ag20 116.6(5)
C42 S1 Ag1A 110.9(6)
Ag1A S1 Ag15 136.65(19)
N8 Ag29 N9 157.1(5)
Ag5 S6 Ag12 127.33(16)
Ag5 S6 Ag1 92.90(13)
Ag5 S6 Ag11 73.63(11)
Ag12 S6 Ag11 73.78(11)
Ag1 S6 Ag12 79.24(12)
Ag1 S6 Ag11 131.42(15)
C62 S6 Ag5 114.3(5)
C62 S6 Ag12 115.7(5)
C62 S6 Ag1 116.2(5)
C62 S6 Ag11 111.8(5)
Ag14 S7 Ag2 74.43(11)
Ag14 S7 Ag13 83.00(12)
Ag1 S7 Ag2 82.53(12)
Ag1 S7 Ag14 130.85(16)
Ag1 S7 Ag13 79.40(12)
Ag13 S7 Ag2 129.74(16)
C66 S7 Ag2 115.4(5)
C66 S7 Ag14 111.3(5)
C66 S7 Ag1 117.8(5)
C66 S7 Ag13 114.6(5)
N7 Ag33 N6 157.9(5)
Ag3 S8 Ag6 82.82(13)
Ag3 S8 Ag15 129.41(13)
Ag2 S8 Ag3 89.66(11)
Ag2 S8 Ag6 129.94(13)
Ag2 S8 Ag15 74.14(12)
Ag15 S8 Ag6 73.28(9)
C70 S8 Ag3 114.7(7)
C70 S8 Ag2 113.1(6)
C70 S8 Ag6 115.0(6)
C70 S8 Ag15 115.8(7)
Ag5 S10 Ag10 74.28(11)
Ag5 S10 Ag4 91.75(13)
Ag5 S10 Ag9 129.56(16)
Ag4 S10 Ag10 135.45(16)
Ag4 S10 Ag9 84.36(13)
Ag9 S10 Ag10 74.06(11)
C78 S10 Ag5 116.6(5)
C78 S10 Ag10 110.9(5)
C78 S10 Ag4 113.1(5)
C78 S10 Ag9 111.0(5)
N10 Ag36 O6 70.4(5)
N11 Ag36 O6 118.0(7)
N11 Ag36 N10 171.6(8)
N16 Ag28 O17 69.1(4)
N5 Ag28 O17 121.8(5)
N5 Ag28 N16 169.1(6)
Ag3 S9 Ag8 134.19(17)
Ag3 S9 Ag7 73.56(11)
Ag8 S9 Ag7 89.69(13)
Ag4 S9 Ag3 81.21(12)
Ag4 S9 Ag8 80.19(12)
Ag4 S9 Ag7 132.95(16)
C74 S9 Ag3 113.2(5)
C74 S9 Ag8 112.6(5)
C74 S9 Ag4 116.3(6)
C74 S9 Ag7 110.1(6)
C73 C70 S8 108.5(12)
C73 C70 C71 112.1(16)
C73 C70 C72 109.4(19)
C71 C70 S8 106.4(14)
C71 C70 C72 114(2)
C72 C70 S8 106.2(11)
Ag18 S4 Ag8 131.16(17)
Ag18 S4 Ag9 73.34(11)
Ag8 S4 Ag9 87.26(13)
Ag17 S4 Ag18 81.20(13)
Ag17 S4 Ag8 81.69(13)
Ag17 S4 Ag9 134.27(17)
C54 S4 Ag18 115.2(6)
C54 S4 Ag8 113.6(6)
C54 S4 Ag9 111.2(6)
C54 S4 Ag17 113.9(6)
C79 C78 S10 106.6(12)
C81 C78 S10 106.7(12)
C81 C78 C79 109.4(15)
C80 C78 S10 108.9(12)
C80 C78 C79 115.6(17)
C80 C78 C81 109.2(16)
Ag3 O3 Ag16 104.1(5)
Ag3 O3 Ag2 90.3(5)
Ag16 O3 Ag2 98.9(5)
C1 O3 Ag3 126.8(12)
C1 O3 Ag16 119.4(9)
C1 O3 Ag2 110.1(14)
O3 C1 O2 113.0(17)
O1 C1 O3 123.6(18)
O1 C1 O2 121.3(14)
C27 O9 Ag9 130.6(10)
C37 O4 Ag12 105.6(10)
C12 O14 Ag7 129.1(11)
C2 O19 Ag14 109.6(10)
C12 O15 Ag6 123.8(9)
O4 C37 C38 114.6(15)
O5 C37 O4 127.8(16)
O5 C37 C38 117.4(15)
O19 C2 C3 114.7(15)
O18 C2 O19 125.8(16)
O18 C2 C3 119.4(16)
C27 O8 Ag10 122.9(10)
C76 C74 S9 108.0(12)
C76 C74 C75 111.3(16)
C76 C74 C77 112.5(17)
C75 C74 S9 108.9(13)
C75 C74 C77 109.4(18)
C77 C74 S9 106.5(13)
C69 C66 S7 105.7(11)
C67 C66 S7 109.1(12)
C67 C66 C69 113.1(15)
C67 C66 C68 112.0(15)
C68 C66 S7 106.3(11)
C68 C66 C69 110.2(15)
C22 O11 Ag8 129.9(10)
Ag11 O6 Ag36 122.4(5)
C32 O6 Ag11 122.4(10)
C32 O6 Ag36 112.5(9)
C49 C46 S2 106.1(11)
C47 C46 S2 107.8(12)
C47 C46 C49 111.4(15)
C48 C46 S2 108.2(12)
C48 C46 C49 108.5(16)
C48 C46 C47 114.4(16)
Ag19 O2 Ag20 77.8(4)
Ag19 O2 Ag1A 69.9(4)
Ag1 O2 Ag19 104.4(5)
Ag1 O2 Ag20 108.8(7)
Ag1 O2 Ag1A 123.9(8)
C1 O2 Ag19 111.5(10)
C1 O2 Ag1 121.1(10)
C1 O2 Ag20 123.1(10)
C1 O2 Ag1A 111.7(10)
C60A C58 S5 111.2(14)
C60A C58 C59A 108.5(13)
C60A C58 C61A 109.0(13)
C59A C58 S5 104.3(15)
C61A C58 S5 110.0(13)
C61A C58 C59A 114(2)
C59B C58 S5 108.6(18)
C59B C58 C61B 107(3)
C59B C58 C60B 118(3)
C61B C58 S5 104.5(16)
C60B C58 S5 107.9(17)
C60B C58 C61B 109(3)
C66 C69 H69A 109.5
C66 C69 H69B 109.5
C66 C69 H69C 109.5
H69A C69 H69B 109.5
H69A C69 H69C 109.5
H69B C69 H69C 109.5
C74 C76 H76A 109.5
C74 C76 H76B 109.5
C74 C76 H76C 109.5
H76A C76 H76B 109.5
H76A C76 H76C 109.5
H76B C76 H76C 109.5
C32 O7 Ag10 125.0(11)
C66 C67 H67A 109.5
C66 C67 H67B 109.5
C66 C67 H67C 109.5
H67A C67 H67B 109.5
H67A C67 H67C 109.5
H67B C67 H67C 109.5
C46 C49 H49A 109.5
C46 C49 H49B 109.5
C46 C49 H49C 109.5
H49A C49 H49B 109.5
H49A C49 H49C 109.5
H49B C49 H49C 109.5
C45 C42 S1 108.5(12)
C45 C42 C43 111.9(14)
C45 C42 C44 112.1(15)
C43 C42 S1 106.1(11)
C44 C42 S1 107.9(11)
C44 C42 C43 110.1(14)
C7 O16 Ag6 126.4(12)
C55 C54 S4 106.9(13)
C56 C54 S4 105.9(14)
C56 C54 C55 106.6(18)
C57 C54 S4 106.1(15)
C57 C54 C55 113(2)
C57 C54 C56 117(2)
C66 C68 H68A 109.5
C66 C68 H68B 109.5
C66 C68 H68C 109.5
H68A C68 H68B 109.5
H68A C68 H68C 109.5
H68B C68 H68C 109.5
C22 O10 Ag9 130.6(10)
C46 C47 H47A 109.5
C46 C47 H47B 109.5
C46 C47 H47C 109.5
H47A C47 H47B 109.5
H47A C47 H47C 109.5
H47B C47 H47C 109.5
Ag15 O17 Ag28 122.1(5)
C7 O17 Ag15 122.9(11)
C7 O17 Ag28 114.8(10)
C37 O5 Ag11 135.3(12)
C2 O18 Ag15 136.2(12)
O6 C32 C33 116.9(14)
O7 C32 O6 124.4(15)
O7 C32 C33 118.6(15)
C17 C18 H18 109.3
C17 C18 C19 112.1(14)
N7 C18 H18 109.3
N7 C18 C17 111.5(14)
N7 C18 C19 105.3(14)
C19 C18 H18 109.3
C54 C55 H55A 109.5
C54 C55 H55B 109.5
C54 C55 H55C 109.5
H55A C55 H55B 109.5
H55A C55 H55C 109.5
H55B C55 H55C 109.5
Ag5 O1 Ag18 99.8(5)
Ag5 O1 Ag4 88.1(4)
Ag4 O1 Ag18 95.9(4)
C1 O1 Ag5 119.1(12)
C1 O1 Ag18 117.3(10)
C1 O1 Ag4 129.6(12)
C78 C79 H79A 109.5
C78 C79 H79B 109.5
C78 C79 H79C 109.5
H79A C79 H79B 109.5
H79A C79 H79C 109.5
H79B C79 H79C 109.5
C78 C81 H81A 109.5
C78 C81 H81B 109.5
C78 C81 H81C 109.5
H81A C81 H81B 109.5
H81A C81 H81C 109.5
H81B C81 H81C 109.5
O9 C27 O8 126.2(13)
O9 C27 C28 120.4(15)
O8 C27 C28 113.4(14)
H65A C65 H65B 109.5
H65A C65 H65C 109.5
H65B C65 H65C 109.5
C62 C65 H65A 109.5
C62 C65 H65B 109.5
C62 C65 H65C 109.5
H51A C51 H51B 109.5
H51A C51 H51C 109.5
H51B C51 H51C 109.5
C50 C51 H51A 109.5
C50 C51 H51B 109.5
C50 C51 H51C 109.5
C17 O12 Ag8 130.6(11)
C51 C50 S3 106.6(13)
C51 C50 C53 113.3(14)
C51 C50 C52 109.1(17)
C53 C50 S3 105.6(11)
C53 C50 C52 115.2(17)
C52 C50 S3 106.4(11)
Ag28 N16 H16 107.7
C8 N16 Ag28 117.6(10)
C8 N16 H16 107.7
C11 N16 Ag28 112.1(11)
C11 N16 H16 107.7
C11 N16 C8 103.5(14)
C78 C80 H80A 109.5
C78 C80 H80B 109.5
C78 C80 H80C 109.5
H80A C80 H80B 109.5
H80A C80 H80C 109.5
H80B C80 H80C 109.5
C50 C53 H53A 109.5
C50 C53 H53B 109.5
C50 C53 H53C 109.5
H53A C53 H53B 109.5
H53A C53 H53C 109.5
H53B C53 H53C 109.5
C70 C73 H73A 109.5
C70 C73 H73B 109.5
C70 C73 H73C 109.5
H73A C73 H73B 109.5
H73A C73 H73C 109.5
H73B C73 H73C 109.5
C70 C71 H71A 109.5
C70 C71 H71B 109.5
C70 C71 H71C 109.5
H71A C71 H71B 109.5
H71A C71 H71C 109.5
H71B C71 H71C 109.5
Ag29 N8 H8 106.5
C23 N8 Ag29 117.6(9)
C23 N8 H8 106.5
C23 N8 C26 106.1(13)
C26 N8 Ag29 112.9(10)
C26 N8 H8 106.5
C74 C75 H75A 109.5
C74 C75 H75B 109.5
C74 C75 H75C 109.5
H75A C75 H75B 109.5
H75A C75 H75C 109.5
H75B C75 H75C 109.5
O14 C12 O15 126.2(14)
O14 C12 C13 120.9(15)
O15 C12 C13 112.9(13)
N8 C23 H23 109.0
N8 C23 C22 114.8(13)
N8 C23 C24 104.7(13)
C22 C23 H23 109.0
C22 C23 C24 110.2(13)
C24 C23 H23 109.0
O16 C7 O17 126.4(16)
O16 C7 C8 115.9(15)
O17 C7 C8 117.7(15)
Ag33 N6 H6 105.0
C13 N6 Ag33 116.1(10)
C13 N6 H6 105.0
C16 N6 Ag33 118.5(12)
C16 N6 H6 105.0
C16 N6 C13 106.0(13)
H63A C63 H63B 109.5
H63A C63 H63C 109.5
H63B C63 H63C 109.5
C62 C63 H63A 109.5
C62 C63 H63B 109.5
C62 C63 H63C 109.5
C46 C48 H48A 109.5
C46 C48 H48B 109.5
C46 C48 H48C 109.5
H48A C48 H48B 109.5
H48A C48 H48C 109.5
H48B C48 H48C 109.5
C42 C45 H45A 109.5
C42 C45 H45B 109.5
C42 C45 H45C 109.5
H45A C45 H45B 109.5
H45A C45 H45C 109.5
H45B C45 H45C 109.5
O12 C17 C18 114.5(14)
O13 C17 C18 120.4(14)
O13 C17 O12 125.1(15)
C42 C43 H43A 109.5
C42 C43 H43B 109.5
C42 C43 H43C 109.5
H43A C43 H43B 109.5
H43A C43 H43C 109.5
H43B C43 H43C 109.5
H9A C9 H9B 108.7
C8 C9 H9A 110.6
C8 C9 H9B 110.6
C8 C9 C10 105.6(18)
C10 C9 H9A 110.6
C10 C9 H9B 110.6
C65 C62 S6 109.3(11)
C65 C62 C63 111.2(14)
C65 C62 C64 109.6(14)
C63 C62 S6 108.4(11)
C63 C62 C64 109.9(14)
C64 C62 S6 108.3(10)
C17 O13 Ag7 136.0(11)
C74 C77 H77A 109.5
C74 C77 H77B 109.5
C74 C77 H77C 109.5
H77A C77 H77B 109.5
H77A C77 H77C 109.5
H77B C77 H77C 109.5
Ag33 N7 H7 105.8
C18 N7 Ag33 117.1(10)
C18 N7 H7 105.8
C18 N7 C21 106.5(13)
C21 N7 Ag33 114.9(12)
C21 N7 H7 105.8
O11 C22 O10 126.3(14)
O11 C22 C23 117.3(14)
O10 C22 C23 116.4(13)
Ag28 N5 H5 102.2
C3 N5 Ag28 117.3(12)
C3 N5 H5 102.2
C6 N5 Ag28 120.4(14)
C6 N5 H5 102.2
C6 N5 C3 109.2(17)
C62 C64 H64A 109.5
C62 C64 H64B 109.5
C62 C64 H64C 109.5
H64A C64 H64B 109.5
H64A C64 H64C 109.5
H64B C64 H64C 109.5
C42 C44 H44A 109.5
C42 C44 H44B 109.5
C42 C44 H44C 109.5
H44A C44 H44B 109.5
H44A C44 H44C 109.5
H44B C44 H44C 109.5
N16 C8 C9 107.0(16)
N16 C8 H8A 108.5
C7 C8 N16 112.6(14)
C7 C8 C9 111.8(15)
C7 C8 H8A 108.5
C9 C8 H8A 108.5
Ag29 N9 H9 104.3
C28 N9 Ag29 115.0(9)
C28 N9 H9 104.3
C31 N9 Ag29 120.1(12)
C31 N9 H9 104.3
C31 N9 C28 107.0(12)
H15A C15 H15B 109.2
C14 C15 H15A 111.3
C14 C15 H15B 111.3
C14 C15 C16 102.4(15)
C16 C15 H15A 111.3
C16 C15 H15B 111.3
H5A C5 H5B 109.2
C6 C5 H5A 111.3
C6 C5 H5B 111.3
C6 C5 C4 102.6(18)
C4 C5 H5A 111.3
C4 C5 H5B 111.3
C27 C28 N9 113.6(14)
C27 C28 H28 109.6
C27 C28 C29 110.0(13)
N9 C28 H28 109.6
N9 C28 C29 104.5(13)
C29 C28 H28 109.6
N7 C21 H21A 110.3
N7 C21 H21B 110.3
N7 C21 C20 107.1(15)
H21A C21 H21B 108.6
C20 C21 H21A 110.3
C20 C21 H21B 110.3
N9 C31 H31A 110.7
N9 C31 H31B 110.7
N9 C31 C30 105.2(16)
H31A C31 H31B 108.8
C30 C31 H31A 110.7
C30 C31 H31B 110.7
C28 C29 H29A 111.1
C28 C29 H29B 111.1
H29A C29 H29B 109.0
C30 C29 C28 103.5(14)
C30 C29 H29A 111.1
C30 C29 H29B 111.1
C15 C14 H14A 111.0
C15 C14 H14B 111.0
C15 C14 C13 104.0(14)
H14A C14 H14B 109.0
C13 C14 H14A 111.0
C13 C14 H14B 111.0
C32 C33 H33 108.6
C32 C33 N10 114.3(14)
N10 C33 H33 108.6
C34 C33 C32 112.2(16)
C34 C33 H33 108.6
C34 C33 N10 104.5(17)
C37 C38 H38 110.0
N11 C38 C37 113.1(17)
N11 C38 H38 110.0
N11 C38 C39 106.0(15)
C39 C38 C37 107.8(14)
C39 C38 H38 110.0
C31 C30 C29 101.4(15)
C31 C30 H30A 111.5
C31 C30 H30B 111.5
C29 C30 H30A 111.5
C29 C30 H30B 111.5
H30A C30 H30B 109.3
C12 C13 C14 109.4(13)
C12 C13 H13 110.4
N6 C13 C12 111.5(13)
N6 C13 C14 104.7(13)
N6 C13 H13 110.4
C14 C13 H13 110.4
Ag36 N10 H10 107.8
C33 N10 Ag36 116.2(11)
C33 N10 H10 107.8
C33 N10 C36 101.2(17)
C36 N10 Ag36 115.4(18)
C36 N10 H10 107.8
H40A C40 H40B 108.8
C41 C40 H40A 110.7
C41 C40 H40B 110.7
C41 C40 C39 105.4(19)
C39 C40 H40A 110.7
C39 C40 H40B 110.7
N6 C16 C15 105.8(16)
N6 C16 H16A 110.6
N6 C16 H16B 110.6
C15 C16 H16A 110.6
C15 C16 H16B 110.6
H16A C16 H16B 108.7
C18 C19 H19A 111.1
C18 C19 H19B 111.1
H19A C19 H19B 109.1
C20 C19 C18 103.2(17)
C20 C19 H19A 111.1
C20 C19 H19B 111.1
Ag36 N11 H11 93.0
C38 N11 Ag36 120.0(13)
C38 N11 H11 93.0
C41 N11 Ag36 128.9(16)
C41 N11 C38 110.3(19)
C41 N11 H11 93.0
N16 C11 H11A 110.3
N16 C11 H11B 110.3
N16 C11 C10 106.9(16)
H11A C11 H11B 108.6
C10 C11 H11A 110.3
C10 C11 H11B 110.3
C40 C41 H41 124.6
N11 C41 C40 111(2)
N11 C41 H41 124.6
C38 C39 H39A 111.0
C38 C39 H39B 111.0
C40 C39 C38 103.8(17)
C40 C39 H39A 111.0
C40 C39 H39B 111.0
H39A C39 H39B 109.0
C2 C3 H3 109.7
C2 C3 C4 108.3(15)
N5 C3 C2 114.6(16)
N5 C3 H3 109.7
N5 C3 C4 104.5(15)
C4 C3 H3 109.7
N5 C6 C5 106.0(19)
N5 C6 H6A 110.5
N5 C6 H6B 110.5
C5 C6 H6A 110.5
C5 C6 H6B 110.5
H6A C6 H6B 108.7
C5 C4 C3 105.4(17)
C5 C4 H4A 110.7
C5 C4 H4B 110.7
C3 C4 H4A 110.7
C3 C4 H4B 110.7
H4A C4 H4B 108.8
C21 C20 C19 108.2(17)
C21 C20 H20A 110.1
C21 C20 H20B 110.1
C19 C20 H20A 110.1
C19 C20 H20B 110.1
H20A C20 H20B 108.4
C9 C10 H10A 110.6
C9 C10 H10B 110.6
C11 C10 C9 105.8(17)
C11 C10 H10A 110.6
C11 C10 H10B 110.6
H10A C10 H10B 108.7
N8 C26 H26A 110.2
N8 C26 H26B 110.2
N8 C26 C25 107.7(15)
H26A C26 H26B 108.5
C25 C26 H26A 110.2
C25 C26 H26B 110.2
C23 C24 H24A 111.2
C23 C24 H24B 111.2
H24A C24 H24B 109.1
C25 C24 C23 103.0(16)
C25 C24 H24A 111.2
C25 C24 H24B 111.2
C26 C25 H25A 110.5
C26 C25 H25B 110.5
C24 C25 C26 106.0(17)
C24 C25 H25A 110.5
C24 C25 H25B 110.5
H25A C25 H25B 108.7
C33 C34 H34A 110.0
C33 C34 H34B 110.0
H34A C34 H34B 108.4
C35 C34 C33 108(3)
C35 C34 H34A 110.0
C35 C34 H34B 110.0
N10 C36 H36A 112.9
N10 C36 H36B 112.9
H36A C36 H36B 110.3
C35 C36 N10 94(3)
C35 C36 H36A 112.9
C35 C36 H36B 112.9
O25 N4 O23 119.7(18)
O24 N4 O23 119.8(14)
O24 N4 O25 120.4(15)
Ag13 O32 H32A 111.2
Ag13 O32 H32B 110.4
H32A O32 H32B 102.9
N13 C84 C85 177(3)
C84 C85 H85A 109.5
C84 C85 H85B 109.5
C84 C85 H85C 109.5
H85A C85 H85B 109.5
H85A C85 H85C 109.5
H85B C85 H85C 109.5
O20 N2 O21 114.5(17)
O20 N2 O22 121.0(18)
O22 N2 O21 124.4(13)
Ag2 O21 Ag1 78.7(4)
N2 O21 Ag2 128.5(11)
N2 O21 Ag1 121.3(9)
N15 C88 C89 178(3)
C88 C89 H89A 109.5
C88 C89 H89B 109.5
C88 C89 H89C 109.5
H89A C89 H89B 109.5
H89A C89 H89C 109.5
H89B C89 H89C 109.5
O28 N3 O27 118(2)
O26 N3 O28 124(2)
O26 N3 O27 116(2)
O31A N1 O30A 116(2)
O29A N1 O30A 114(2)
O29A N1 O31A 130(2)
O29B N1 O31B 103(3)
O30B N1 O31B 124(3)
O30B N1 O29B 132(4)
C50 C52 H52A 109.5
C50 C52 H52B 109.5
C50 C52 H52C 109.5
H52A C52 H52B 109.5
H52A C52 H52C 109.5
H52B C52 H52C 109.5
C70 C72 H72A 109.5
C70 C72 H72B 109.5
C70 C72 H72C 109.5
H72A C72 H72B 109.5
H72A C72 H72C 109.5
H72B C72 H72C 109.5
N14 C82 C83 178(3)
H87A C87 H87B 109.5
H87A C87 H87C 109.5
H87B C87 H87C 109.5
C86 C87 H87A 109.5
C86 C87 H87B 109.5
C86 C87 H87C 109.5
C82 C83 H83A 109.5
C82 C83 H83B 109.5
C82 C83 H83C 109.5
H83A C83 H83B 109.5
H83A C83 H83C 109.5
H83B C83 H83C 109.5
N12 C86 C87 176(3)
C54 C56 H56A 109.5
C54 C56 H56B 109.5
C54 C56 H56C 109.5
H56A C56 H56B 109.5
H56A C56 H56C 109.5
H56B C56 H56C 109.5
C58 C60A H60A 109.5
C58 C60A H60B 109.5
C58 C60A H60C 109.5
H60A C60A H60B 109.5
H60A C60A H60C 109.5
H60B C60A H60C 109.5
C54 C57 H57A 109.5
C54 C57 H57B 109.5
C54 C57 H57C 109.5
H57A C57 H57B 109.5
H57A C57 H57C 109.5
H57B C57 H57C 109.5
C58 C59A H59A 109.5
C58 C59A H59B 109.5
C58 C59A H59C 109.5
H59A C59A H59B 109.5
H59A C59A H59C 109.5
H59B C59A H59C 109.5
C58 C61A H61A 109.5
C58 C61A H61B 109.5
C58 C61A H61C 109.5
H61A C61A H61B 109.5
H61A C61A H61C 109.5
H61B C61A H61C 109.5
H33A O33 H33B 104.4
H34C O34 H34D 104.5
Ag19 Ag1A Ag16 117.6(3)
S2 Ag1A Ag16 155.6(5)
S2 Ag1A Ag19 53.48(12)
S1 Ag1A Ag16 47.37(12)
S1 Ag1A Ag19 154.6(4)
S1 Ag1A S2 129.2(8)
S1 Ag1A O2 100.9(5)
O2 Ag1A Ag16 78.6(3)
O2 Ag1A Ag19 53.7(3)
O2 Ag1A S2 79.0(4)
O31B Ag1A Ag16 92.5(9)
O31B Ag1A Ag19 65.5(11)
O31B Ag1A S2 101.5(8)
O31B Ag1A S1 127.4(11)
O31B Ag1A O2 101.9(13)
N1 O31B Ag1A 117(2)
C58 C59B H59D 109.5
C58 C59B H59E 109.5
C58 C59B H59F 109.5
H59D C59B H59E 109.5
H59D C59B H59F 109.5
H59E C59B H59F 109.5
C58 C61B H61D 109.5
C58 C61B H61E 109.5
C58 C61B H61F 109.5
H61D C61B H61E 109.5
H61D C61B H61F 109.5
H61E C61B H61F 109.5
C58 C60B H60D 109.5
C58 C60B H60E 109.5
C58 C60B H60F 109.5
H60D C60B H60E 109.5
H60D C60B H60F 109.5
H60E C60B H60F 109.5
C34 C35 C36 97(3)
C34 C35 H35A 112.4
C34 C35 H35B 112.4
C36 C35 H35A 112.4
C36 C35 H35B 112.4
H35A C35 H35B 109.9

loop_
_geom_bond_atom_site_label_1
_geom_bond_atom_site_label_2
_geom_bond_distance
Ag3 Ag4 3.1728(18)
Ag3 Ag7 2.9895(18)
Ag3 Ag6 3.3373(17)
Ag3 S8 2.468(4)
Ag3 S9 2.444(4)
Ag3 O3 2.381(13)
Ag5 Ag10 3.0667(16)
Ag5 Ag11 3.0335(16)
Ag5 S6 2.416(4)
Ag5 S10 2.436(4)
Ag5 O1 2.497(15)
Ag16 Ag6 3.0905(16)
Ag16 Ag15 3.0207(16)
Ag16 S5 2.404(4)
Ag16 S1 2.414(4)
Ag16 O3 2.486(12)
Ag16 Ag1A 3.247(6)
Ag2 Ag14 3.0107(17)
Ag2 Ag1 3.2747(16)
Ag2 Ag15 3.0175(15)
Ag2 S7 2.512(4)
Ag2 S8 2.468(4)
Ag2 O3 2.52(2)
Ag2 O21 2.584(12)
Ag19 Ag12 2.9431(16)
Ag19 Ag11 3.0483(16)
Ag19 Ag20 3.153(7)
Ag19 S2 2.516(4)
Ag19 S3 2.420(4)
Ag19 O2 2.504(13)
Ag19 Ag1A 2.917(6)
Ag18 Ag10 3.3257(18)
Ag18 Ag9 2.9776(18)
Ag18 Ag17 3.154(2)
Ag18 S3 2.413(4)
Ag18 S4 2.435(4)
Ag18 O1 2.574(13)
Ag8 Ag4 3.1989(19)
Ag8 Ag17 3.229(2)
Ag8 S9 2.534(4)
Ag8 S4 2.525(4)
Ag8 O11 2.375(11)
Ag8 O12 2.395(12)
Ag10 Ag9 3.0971(18)
Ag10 Ag11 3.0089(15)
Ag10 S3 2.627(4)
Ag10 S10 2.637(4)
Ag10 O8 2.327(11)
Ag10 O7 2.378(12)
Ag14 Ag13 3.2772(17)
Ag14 Ag15 2.9958(16)
Ag14 Ag20 3.163(13)
Ag14 S1 2.474(4)
Ag14 S7 2.466(4)
Ag14 O19 2.225(10)
Ag4 Ag9 3.3257(19)
Ag4 S10 2.450(4)
Ag4 S9 2.431(4)
Ag4 O1 2.546(14)
Ag12 Ag1 3.1391(18)
Ag12 Ag13 3.2494(16)
Ag12 Ag11 3.0852(16)
Ag12 S2 2.474(4)
Ag12 S6 2.498(4)
Ag12 O4 2.270(10)
Ag1 Ag13 3.1511(19)
Ag1 S6 2.423(4)
Ag1 S7 2.453(4)
Ag1 O2 2.480(13)
Ag1 O21 2.584(14)
Ag9 S10 2.503(4)
Ag9 S4 2.549(4)
Ag9 O9 2.314(11)
Ag9 O10 2.353(12)
Ag7 Ag6 3.1150(17)
Ag7 Ag17 3.251(2)
Ag7 S5 2.517(4)
Ag7 S9 2.547(4)
Ag7 O14 2.325(11)
Ag7 O13 2.338(11)
Ag13 Ag20 3.147(14)
Ag13 S2 2.465(4)
Ag13 S7 2.480(4)
Ag13 O32 2.228(14)
Ag11 S3 2.550(4)
Ag11 S6 2.638(4)
Ag11 O6 2.245(10)
Ag11 O5 2.427(12)
Ag6 Ag15 3.0517(15)
Ag6 S5 2.675(4)
Ag6 S8 2.576(4)
Ag6 O15 2.301(11)
Ag6 O16 2.373(11)
Ag15 S1 2.653(4)
Ag15 S8 2.537(4)
Ag15 O17 2.272(11)
Ag15 O18 2.431(13)
Ag17 S5 2.400(4)
Ag17 S4 2.411(4)
Ag20 S2 2.407(6)
Ag20 S1 2.373(5)
Ag20 O2 2.515(14)
S2 C46 1.872(17)
S2 Ag1A 2.649(11)
S5 C58 1.882(15)
S3 C50 1.878(13)
S1 C42 1.870(16)
S1 Ag1A 2.550(9)
Ag29 N8 2.190(13)
Ag29 N9 2.200(13)
S6 C62 1.849(14)
S7 C66 1.893(15)
Ag33 N6 2.199(13)
Ag33 N7 2.181(14)
S8 C70 1.868(13)
S10 C78 1.878(16)
Ag36 O6 2.524(11)
Ag36 N10 2.161(18)
Ag36 N11 2.126(18)
Ag28 O17 2.552(12)
Ag28 N16 2.194(14)
Ag28 N5 2.185(17)
S9 C74 1.880(16)
C70 C73 1.47(3)
C70 C71 1.56(3)
C70 C72 1.57(3)
S4 C54 1.878(16)
C78 C79 1.53(3)
C78 C81 1.52(2)
C78 C80 1.48(3)
O3 C1 1.268(17)
C1 O2 1.33(3)
C1 O1 1.25(2)
O9 C27 1.24(2)
O4 C37 1.25(2)
O14 C12 1.215(19)
O19 C2 1.29(2)
O15 C12 1.28(2)
C37 O5 1.20(2)
C37 C38 1.56(2)
C2 O18 1.20(2)
C2 C3 1.52(3)
O8 C27 1.26(2)
C74 C76 1.48(3)
C74 C75 1.52(3)
C74 C77 1.54(3)
C66 C69 1.52(2)
C66 C67 1.49(3)
C66 C68 1.52(2)
O11 C22 1.250(18)
O6 C32 1.29(2)
C46 C49 1.54(3)
C46 C47 1.49(2)
C46 C48 1.49(3)
O2 Ag1A 2.588(14)
C58 C60A 1.480(13)
C58 C59A 1.487(13)
C58 C61A 1.482(13)
C58 C59B 1.485(15)
C58 C61B 1.489(15)
C58 C60B 1.488(15)
C69 H69A 0.9800
C69 H69B 0.9800
C69 H69C 0.9800
C76 H76A 0.9800
C76 H76B 0.9800
C76 H76C 0.9800
O7 C32 1.24(2)
C67 H67A 0.9800
C67 H67B 0.9800
C67 H67C 0.9800
C49 H49A 0.9800
C49 H49B 0.9800
C49 H49C 0.9800
C42 C45 1.49(3)
C42 C43 1.57(2)
C42 C44 1.53(2)
O16 C7 1.22(2)
C54 C55 1.53(3)
C54 C56 1.51(3)
C54 C57 1.49(3)
C68 H68A 0.9800
C68 H68B 0.9800
C68 H68C 0.9800
O10 C22 1.27(2)
C47 H47A 0.9800
C47 H47B 0.9800
C47 H47C 0.9800
O17 C7 1.25(2)
C32 C33 1.50(2)
C18 H18 1.0000
C18 C17 1.54(2)
C18 N7 1.45(2)
C18 C19 1.55(2)
C55 H55A 0.9800
C55 H55B 0.9800
C55 H55C 0.9800
C79 H79A 0.9800
C79 H79B 0.9800
C79 H79C 0.9800
C81 H81A 0.9800
C81 H81B 0.9800
C81 H81C 0.9800
C27 C28 1.50(2)
C65 H65A 0.9800
C65 H65B 0.9800
C65 H65C 0.9800
C65 C62 1.50(2)
C51 H51A 0.9800
C51 H51B 0.9800
C51 H51C 0.9800
C51 C50 1.49(3)
O12 C17 1.275(19)
C50 C53 1.51(3)
C50 C52 1.52(2)
N16 H16 1.0000
N16 C8 1.52(2)
N16 C11 1.49(2)
C80 H80A 0.9800
C80 H80B 0.9800
C80 H80C 0.9800
C53 H53A 0.9800
C53 H53B 0.9800
C53 H53C 0.9800
C73 H73A 0.9800
C73 H73B 0.9800
C73 H73C 0.9800
C71 H71A 0.9800
C71 H71B 0.9800
C71 H71C 0.9800
N8 H8 1.0000
N8 C23 1.46(2)
N8 C26 1.49(2)
C75 H75A 0.9800
C75 H75B 0.9800
C75 H75C 0.9800
C12 C13 1.54(2)
C23 H23 1.0000
C23 C22 1.53(2)
C23 C24 1.54(2)
C7 C8 1.52(2)
N6 H6 1.0000
N6 C13 1.51(2)
N6 C16 1.49(2)
C63 H63A 0.9800
C63 H63B 0.9800
C63 H63C 0.9800
C63 C62 1.52(2)
C48 H48A 0.9800
C48 H48B 0.9800
C48 H48C 0.9800
C45 H45A 0.9800
C45 H45B 0.9800
C45 H45C 0.9800
C17 O13 1.20(2)
C43 H43A 0.9800
C43 H43B 0.9800
C43 H43C 0.9800
C9 H9A 0.9900
C9 H9B 0.9900
C9 C8 1.53(3)
C9 C10 1.53(4)
C62 C64 1.55(2)
C77 H77A 0.9800
C77 H77B 0.9800
C77 H77C 0.9800
N7 H7 1.0000
N7 C21 1.46(2)
N5 H5 1.0000
N5 C3 1.47(2)
N5 C6 1.43(3)
C64 H64A 0.9800
C64 H64B 0.9800
C64 H64C 0.9800
C44 H44A 0.9800
C44 H44B 0.9800
C44 H44C 0.9800
C8 H8A 1.0000
N9 H9 1.0000
N9 C28 1.51(2)
N9 C31 1.47(2)
C15 H15A 0.9900
C15 H15B 0.9900
C15 C14 1.49(3)
C15 C16 1.50(3)
C5 H5A 0.9900
C5 H5B 0.9900
C5 C6 1.51(3)
C5 C4 1.52(3)
C28 H28 1.0000
C28 C29 1.55(2)
C21 H21A 0.9900
C21 H21B 0.9900
C21 C20 1.47(3)
C31 H31A 0.9900
C31 H31B 0.9900
C31 C30 1.48(3)
C29 H29A 0.9900
C29 H29B 0.9900
C29 C30 1.54(3)
C14 H14A 0.9900
C14 H14B 0.9900
C14 C13 1.59(2)
C33 H33 1.0000
C33 N10 1.50(3)
C33 C34 1.49(3)
C38 H38 1.0000
C38 N11 1.46(3)
C38 C39 1.56(3)
C30 H30A 0.9900
C30 H30B 0.9900
C13 H13 1.0000
N10 H10 1.0000
N10 C36 1.60(4)
C40 H40A 0.9900
C40 H40B 0.9900
C40 C41 1.51(4)
C40 C39 1.53(3)
C16 H16A 0.9900
C16 H16B 0.9900
C19 H19A 0.9900
C19 H19B 0.9900
C19 C20 1.50(3)
N11 H11 1.0000
N11 C41 1.35(3)
C11 H11A 0.9900
C11 H11B 0.9900
C11 C10 1.51(3)
C41 H41 0.9500
C39 H39A 0.9900
C39 H39B 0.9900
C3 H3 1.0000
C3 C4 1.56(3)
C6 H6A 0.9900
C6 H6B 0.9900
C4 H4A 0.9900
C4 H4B 0.9900
C20 H20A 0.9900
C20 H20B 0.9900
C10 H10A 0.9900
C10 H10B 0.9900
C26 H26A 0.9900
C26 H26B 0.9900
C26 C25 1.50(3)
C24 H24A 0.9900
C24 H24B 0.9900
C24 C25 1.50(3)
C25 H25A 0.9900
C25 H25B 0.9900
C34 H34A 0.9900
C34 H34B 0.9900
C34 C35 1.49(5)
C36 H36A 0.9900
C36 H36B 0.9900
C36 C35 1.60(5)
N4 O23 1.252(19)
N4 O25 1.250(19)
N4 O24 1.21(2)
O32 H32A 0.8793
O32 H32B 0.8791
C84 N13 1.15(3)
C84 C85 1.42(4)
C85 H85A 0.9800
C85 H85B 0.9800
C85 H85C 0.9800
N2 O21 1.30(2)
N2 O20 1.218(17)
N2 O22 1.22(2)
O28 N3 1.295(16)
N15 C88 1.15(3)
C88 C89 1.42(4)
C89 H89A 0.9800
C89 H89B 0.9800
C89 H89C 0.9800
N3 O26 1.281(16)
N3 O27 1.297(17)
N1 O30A 1.238(10)
N1 O31A 1.236(12)
N1 O29A 1.233(13)
N1 O31B 1.247(13)
N1 O29B 1.240(13)
N1 O30B 1.238(13)
C52 H52A 0.9800
C52 H52B 0.9800
C52 H52C 0.9800
C72 H72A 0.9800
C72 H72B 0.9800
C72 H72C 0.9800
C82 C83 1.40(4)
C82 N14 1.14(3)
C87 H87A 0.9800
C87 H87B 0.9800
C87 H87C 0.9800
C87 C86 1.44(4)
C83 H83A 0.9800
C83 H83B 0.9800
C83 H83C 0.9800
C86 N12 1.09(3)
C56 H56A 0.9800
C56 H56B 0.9800
C56 H56C 0.9800
C60A H60A 0.9800
C60A H60B 0.9800
C60A H60C 0.9800
C57 H57A 0.9800
C57 H57B 0.9800
C57 H57C 0.9800
C59A H59A 0.9800
C59A H59B 0.9800
C59A H59C 0.9800
C61A H61A 0.9800
C61A H61B 0.9800
C61A H61C 0.9800
O33 H33A 0.8513
O33 H33B 0.8500
O34 H34C 0.8501
O34 H34D 0.8499
Ag1A O31B 2.03(4)
C59B H59D 0.9800
C59B H59E 0.9800
C59B H59F 0.9800
C61B H61D 0.9800
C61B H61E 0.9800
C61B H61F 0.9800
C60B H60D 0.9800
C60B H60E 0.9800
C60B H60F 0.9800
C35 H35A 0.9900
C35 H35B 0.9900

loop_
_geom_torsion_atom_site_label_1
_geom_torsion_atom_site_label_2
_geom_torsion_atom_site_label_3
_geom_torsion_atom_site_label_4
_geom_torsion
Ag3 S8 C70 C73 71.7(14)
Ag3 S8 C70 C71 -167.5(14)
Ag3 S8 C70 C72 -45.8(19)
Ag3 S9 C74 C76 -15.7(15)
Ag3 S9 C74 C75 105.3(14)
Ag3 S9 C74 C77 -136.8(13)
Ag3 O3 C1 O2 144.1(13)
Ag3 O3 C1 O1 -20(3)
Ag5 S6 C62 C65 -8.0(14)
Ag5 S6 C62 C63 -129.4(10)
Ag5 S6 C62 C64 111.4(10)
Ag5 S10 C78 C79 9.1(14)
Ag5 S10 C78 C81 125.9(12)
Ag5 S10 C78 C80 -116.2(13)
Ag16 S5 C58 C60A -172.1(11)
Ag16 S5 C58 C59A -55.4(16)
Ag16 S5 C58 C61A 67.0(16)
Ag16 S5 C58 C59B 10(2)
Ag16 S5 C58 C61B 124.2(19)
Ag16 S5 C58 C60B -119(2)
Ag16 S1 C42 C45 -7.4(14)
Ag16 S1 C42 C43 -127.7(10)
Ag16 S1 C42 C44 114.3(11)
Ag16 O3 C1 O2 -75.5(18)
Ag16 O3 C1 O1 120.8(14)
Ag2 S7 C66 C69 6.6(13)
Ag2 S7 C66 C67 128.6(11)
Ag2 S7 C66 C68 -110.5(11)
Ag2 S8 C70 C73 172.6(12)
Ag2 S8 C70 C71 -66.6(16)
Ag2 S8 C70 C72 55.1(19)
Ag2 O3 C1 O2 37.8(14)
Ag2 O3 C1 O1 -125.9(16)
Ag19 S2 C46 C49 13.6(13)
Ag19 S2 C46 C47 -105.8(12)
Ag19 S2 C46 C48 129.9(12)
Ag19 S3 C50 C51 -60.5(13)
Ag19 S3 C50 C53 178.7(10)
Ag19 S3 C50 C52 55.8(16)
Ag18 S3 C50 C51 -164.8(11)
Ag18 S3 C50 C53 74.4(12)
Ag18 S3 C50 C52 -48.5(16)
Ag18 S4 C54 C55 -22.4(15)
Ag18 S4 C54 C56 -135.7(15)
Ag18 S4 C54 C57 98.7(19)
Ag8 S9 C74 C76 162.8(12)
Ag8 S9 C74 C75 -76.2(14)
Ag8 S9 C74 C77 41.7(15)
Ag8 S4 C54 C55 155.1(12)
Ag8 S4 C54 C56 41.7(17)
Ag8 S4 C54 C57 -83.8(19)
Ag8 O11 C22 O10 -25(2)
Ag8 O11 C22 C23 153.8(11)
Ag8 O12 C17 C18 157.8(11)
Ag8 O12 C17 O13 -20(3)
Ag10 S3 C50 C51 103.2(12)
Ag10 S3 C50 C53 -17.6(14)
Ag10 S3 C50 C52 -140.5(13)
Ag10 S10 C78 C79 -73.3(13)
Ag10 S10 C78 C81 43.6(13)
Ag10 S10 C78 C80 161.4(13)
Ag10 O8 C27 O9 4(2)
Ag10 O8 C27 C28 -175.0(9)
Ag10 O7 C32 O6 -34(2)
Ag10 O7 C32 C33 148.9(12)
Ag14 S1 C42 C45 152.2(11)
Ag14 S1 C42 C43 31.9(12)
Ag14 S1 C42 C44 -86.1(12)
Ag14 S7 C66 C69 -75.7(12)
Ag14 S7 C66 C67 46.3(13)
Ag14 S7 C66 C68 167.2(10)
Ag14 O19 C2 O18 3(2)
Ag14 O19 C2 C3 -172.5(11)
Ag4 S10 C78 C79 113.6(12)
Ag4 S10 C78 C81 -129.5(11)
Ag4 S10 C78 C80 -11.7(15)
Ag4 S9 C74 C76 -107.2(13)
Ag4 S9 C74 C75 13.8(15)
Ag4 S9 C74 C77 131.7(13)
Ag12 S2 C46 C49 -67.6(12)
Ag12 S2 C46 C47 172.9(11)
Ag12 S2 C46 C48 48.7(14)
Ag12 S6 C62 C65 155.2(11)
Ag12 S6 C62 C63 33.8(12)
Ag12 S6 C62 C64 -85.5(11)
Ag12 O4 C37 O5 -1(2)
Ag12 O4 C37 C38 -176.2(11)
Ag1 S6 C62 C65 -114.5(12)
Ag1 S6 C62 C63 124.1(10)
Ag1 S6 C62 C64 4.9(13)
Ag1 S7 C66 C69 101.7(11)
Ag1 S7 C66 C67 -136.4(11)
Ag1 S7 C66 C68 -15.5(14)
Ag9 S10 C78 C79 -153.6(12)
Ag9 S10 C78 C81 -36.7(13)
Ag9 S10 C78 C80 81.1(14)
Ag9 S4 C54 C55 58.6(15)
Ag9 S4 C54 C56 -54.8(17)
Ag9 S4 C54 C57 179.7(18)
Ag9 O9 C27 O8 14(2)
Ag9 O9 C27 C28 -166.9(11)
Ag9 O10 C22 O11 26(2)
Ag9 O10 C22 C23 -153.3(11)
Ag7 S5 C58 C60A 24.2(12)
Ag7 S5 C58 C59A 141.0(15)
Ag7 S5 C58 C61A -96.7(15)
Ag7 S5 C58 C59B -154(2)
Ag7 S5 C58 C61B -39(2)
Ag7 S5 C58 C60B 77(2)
Ag7 S9 C74 C76 64.4(14)
Ag7 S9 C74 C75 -174.6(13)
Ag7 S9 C74 C77 -56.7(15)
Ag7 O14 C12 O15 20(2)
Ag7 O14 C12 C13 -164.2(11)
Ag13 S2 C46 C49 -159.3(10)
Ag13 S2 C46 C47 81.2(13)
Ag13 S2 C46 C48 -43.1(14)
Ag13 S7 C66 C69 -167.6(10)
Ag13 S7 C66 C67 -45.7(13)
Ag13 S7 C66 C68 75.2(12)
Ag11 S3 C50 C51 23.2(14)
Ag11 S3 C50 C53 -97.6(12)
Ag11 S3 C50 C52 139.6(14)
Ag11 S6 C62 C65 73.2(13)
Ag11 S6 C62 C63 -48.1(12)
Ag11 S6 C62 C64 -167.4(9)
Ag11 O6 C32 O7 6(2)
Ag11 O6 C32 C33 -176.4(11)
Ag6 S5 C58 C60A 104.9(12)
Ag6 S5 C58 C59A -138.4(15)
Ag6 S5 C58 C61A -16.0(16)
Ag6 S5 C58 C59B -73(2)
Ag6 S5 C58 C61B 41(2)
Ag6 S5 C58 C60B 158(2)
Ag6 S8 C70 C73 -21.8(16)
Ag6 S8 C70 C71 98.9(16)
Ag6 S8 C70 C72 -139.4(16)
Ag6 O15 C12 O14 2(2)
Ag6 O15 C12 C13 -174.9(9)
Ag6 O16 C7 O17 -21(3)
Ag6 O16 C7 C8 158.6(12)
Ag15 S1 C42 C45 73.1(13)
Ag15 S1 C42 C43 -47.2(12)
Ag15 S1 C42 C44 -165.3(10)
Ag15 S8 C70 C73 -104.5(14)
Ag15 S8 C70 C71 16.2(17)
Ag15 S8 C70 C72 137.9(16)
Ag15 O17 C7 O16 -7(3)
Ag15 O17 C7 C8 173.2(12)
Ag17 S5 C58 C60A -66.4(12)
Ag17 S5 C58 C59A 50.3(16)
Ag17 S5 C58 C61A 172.7(15)
Ag17 S5 C58 C59B 116(2)
Ag17 S5 C58 C61B -130.1(19)
Ag17 S5 C58 C60B -14(2)
Ag17 S4 C54 C55 -113.7(13)
Ag17 S4 C54 C56 132.9(15)
Ag17 S4 C54 C57 7(2)
Ag20 S2 C46 C49 107.6(12)
Ag20 S2 C46 C47 -11.9(15)
Ag20 S2 C46 C48 -136.1(12)
Ag20 S1 C42 C45 -114.3(13)
Ag20 S1 C42 C43 125.3(10)
Ag20 S1 C42 C44 7.3(14)
Ag29 N8 C23 C22 37.7(17)
Ag29 N8 C23 C24 158.7(11)
Ag29 N8 C26 C25 -145.2(14)
Ag29 N9 C28 C27 21.1(16)
Ag29 N9 C28 C29 140.9(11)
Ag29 N9 C31 C30 -163.5(12)
Ag33 N6 C13 C12 23.0(17)
Ag33 N6 C13 C14 141.2(11)
Ag33 N6 C16 C15 -163.1(12)
Ag33 N7 C21 C20 -157.4(14)
Ag36 O6 C32 O7 168.0(13)
Ag36 O6 C32 C33 -14.5(17)
Ag36 N10 C36 C35 -177.7(18)
Ag36 N11 C41 C40 -174(2)
Ag28 O17 C7 O16 168.3(15)
Ag28 O17 C7 C8 -11.3(19)
Ag28 N16 C8 C7 29.5(19)
Ag28 N16 C8 C9 152.6(12)
Ag28 N16 C11 C10 -162.1(13)
Ag28 N5 C3 C2 36(2)
Ag28 N5 C3 C4 154.9(13)
Ag28 N5 C6 C5 -171.4(16)
O3 C1 O2 Ag19 146.5(11)
O3 C1 O2 Ag1 -90.1(14)
O3 C1 O2 Ag20 57.3(17)
O3 C1 O2 Ag1A 70.4(15)
O3 C1 O1 Ag5 130.1(15)
O3 C1 O1 Ag18 -109.4(17)
O3 C1 O1 Ag4 16(2)
O9 C27 C28 N9 23(2)
O9 C27 C28 C29 -94.2(18)
O4 C37 O5 Ag11 46(3)
O4 C37 C38 N11 -162.3(16)
O4 C37 C38 C39 80.9(19)
O14 C12 C13 N6 25(2)
O14 C12 C13 C14 -90.7(18)
O19 C2 O18 Ag15 31(3)
O19 C2 C3 N5 -156.4(15)
O19 C2 C3 C4 87.4(18)
O15 C12 C13 N6 -158.7(13)
O15 C12 C13 C14 85.9(17)
C37 C38 N11 Ag36 51(2)
C37 C38 N11 C41 -138(2)
C37 C38 C39 C40 137(2)
C2 C3 C4 C5 131.7(18)
O8 C27 C28 N9 -158.7(13)
O8 C27 C28 C29 84.6(17)
O6 C32 C33 N10 -8(2)
O6 C32 C33 C34 -126.6(19)
O2 C1 O1 Ag5 -32.2(18)
O2 C1 O1 Ag18 88.2(16)
O2 C1 O1 Ag4 -146.6(12)
O7 C32 C33 N10 169.7(16)
O7 C32 C33 C34 51(2)
O16 C7 C8 N16 171.0(16)
O16 C7 C8 C9 51(2)
O17 C7 C8 N16 -9(2)
O17 C7 C8 C9 -129.8(18)
O5 C37 C38 N11 22(2)
O5 C37 C38 C39 -95(2)
O18 C2 C3 N5 28(2)
O18 C2 C3 C4 -89(2)
C32 C33 N10 Ag36 31(2)
C32 C33 N10 C36 -95.0(19)
C32 C33 C34 C35 133(3)
C18 C17 O13 Ag7 -157.7(12)
C18 N7 C21 C20 -26(2)
C18 C19 C20 C21 10(2)
O1 C1 O2 Ag19 -49.5(16)
O1 C1 O2 Ag1 73.9(17)
O1 C1 O2 Ag20 -138.7(13)
O1 C1 O2 Ag1A -125.5(13)
C27 C28 C29 C30 143.2(16)
O12 C17 O13 Ag7 20(3)
N16 C11 C10 C9 27(2)
N8 C23 C22 O11 178.3(13)
N8 C23 C22 O10 -3(2)
N8 C23 C24 C25 -35.8(18)
N8 C26 C25 C24 -8(2)
C23 N8 C26 C25 -15(2)
C23 C24 C25 C26 26(2)
C17 C18 N7 Ag33 40.6(17)
C17 C18 N7 C21 -89.6(17)
C17 C18 C19 C20 95.5(18)
N7 C18 C17 O12 175.6(14)
N7 C18 C17 O13 -6(2)
N7 C18 C19 C20 -26(2)
N7 C21 C20 C19 9(2)
C22 C23 C24 C25 88.2(17)
N5 C3 C4 C5 9(2)
C8 N16 C11 C10 -34.3(18)
C8 C9 C10 C11 -9(2)
N9 C28 C29 C30 21.0(19)
N9 C31 C30 C29 43(2)
C15 C14 C13 C12 137.8(16)
C15 C14 C13 N6 18.2(18)
C28 N9 C31 C30 -30(2)
C28 C29 C30 C31 -39(2)
C31 N9 C28 C27 -115.1(16)
C31 N9 C28 C29 4.7(19)
C14 C15 C16 N6 42(2)
C33 N10 C36 C35 -51(2)
C33 C34 C35 C36 -41(3)
C38 C37 O5 Ag11 -139.2(15)
C38 N11 C41 C40 16(3)
C13 N6 C16 C15 -30.6(19)
N10 C33 C34 C35 9(3)
N10 C36 C35 C34 55(3)
C16 N6 C13 C12 -110.8(16)
C16 N6 C13 C14 7.4(17)
C16 C15 C14 C13 -36(2)
C19 C18 C17 O12 58(2)
C19 C18 C17 O13 -123.8(18)
C19 C18 N7 Ag33 162.4(12)
C19 C18 N7 C21 32.2(19)
N11 C38 C39 C40 16(3)
C11 N16 C8 C7 -94.8(17)
C11 N16 C8 C9 28.3(17)
C41 C40 C39 C38 -7(3)
C39 C38 N11 Ag36 169.2(16)
C39 C38 N11 C41 -20(3)
C39 C40 C41 N11 -5(4)
C3 C2 O18 Ag15 -153.8(14)
C3 N5 C6 C5 -31(3)
C6 N5 C3 C2 -105(2)
C6 N5 C3 C4 13(2)
C6 C5 C4 C3 -27(3)
C4 C5 C6 N5 36(3)
C10 C9 C8 N16 -12(2)
C10 C9 C8 C7 111.6(19)
C26 N8 C23 C22 -89.7(16)
C26 N8 C23 C24 31.2(17)
C24 C23 C22 O11 60.5(19)
C24 C23 C22 O10 -120.4(17)
C34 C33 N10 Ag36 153.9(16)
C34 C33 N10 C36 28(2)
O20 N2 O21 Ag2 -146.0(11)
O20 N2 O21 Ag1 -45.1(16)
O22 N2 O21 Ag2 30(2)
O22 N2 O21 Ag1 131.1(14)
O30A N1 O31B Ag1A -174(2)
O31A N1 O31B Ag1A 55(2)
O29A N1 O31B Ag1A -87(3)
Ag1A S2 C46 C49 91.4(12)
Ag1A S2 C46 C47 -28.1(14)
Ag1A S2 C46 C48 -152.4(12)
Ag1A S1 C42 C45 -97.5(13)
Ag1A S1 C42 C43 142.2(10)
Ag1A S1 C42 C44 24.1(14)
O29B N1 O31B Ag1A -51(3)
O30B N1 O31B Ag1A 118(4)
